data_4345121
loop_
_publ_author_name
'Vonci, Michele'
'Giansiracusa, Marcus J.'
'Van den Heuvel, Willem'
'Gable, Robert W.'
'Moubaraki, Boujemaa'
'Murray, Keith S.'
'Yu, Dehong'
'Mole, Richard A.'
'Soncini, Alessandro'
'Boskovic, Colette'

_publ_section_title
;
 Magnetic Excitations in Polyoxotungstate-Supported Lanthanoid
 Single-Molecule Magnets: An Inelastic Neutron Scattering and ab Initio
 Study.
;
_journal_issue 1
_journal_name_full 'Inorganic chemistry'
_journal_page_first 378
_journal_page_last 394
_journal_paper_doi 10.1021/acs.inorgchem.6b02312
_journal_volume 56
_journal_year 2017
_chemical_formula_moiety '9(Na), Nd O67 W10, 3.5(O)'
_chemical_formula_sum 'H69 Na9 Nd O70.5 W10'
_chemical_formula_weight 3387.20
_space_group_crystal_system triclinic
_space_group_IT_number 2
_space_group_name_Hall '-P 1'
_space_group_name_H-M_alt 'P -1'
_symmetry_space_group_name_Hall '-P 1'
_symmetry_space_group_name_H-M 'P -1'
_audit_creation_date 2016-01-22
_audit_creation_method
;
Olex2 1.2
(compiled 2015.09.30 svn.r3233 for OlexSys, GUI svn.r5103)
;
_cell_angle_alpha 113.503(2)
_cell_angle_beta 97.778(2)
_cell_angle_gamma 90.3643(19)
_cell_formula_units_Z 4
_cell_length_a 18.2697(5)
_cell_length_b 18.4818(4)
_cell_length_c 20.8278(6)
_cell_measurement_reflns_used 17209
_cell_measurement_temperature 90.00(10)
_cell_measurement_theta_max 74.8220
_cell_measurement_theta_min 3.4380
_cell_volume 6375.8(3)
_computing_cell_refinement
;
CrysAlisPro, Agilent Technologies,
Version 1.171.37.34 (release 22-05-2014 CrysAlis171 .NET)
(compiled May 22 2014,16:03:01)
;
_computing_data_collection
;
CrysAlisPro, Agilent Technologies,
Version 1.171.37.34 (release 22-05-2014 CrysAlis171 .NET)
(compiled May 22 2014,16:03:01)
;
_computing_data_reduction
;
CrysAlisPro, Agilent Technologies,
Version 1.171.37.34 (release 22-05-2014 CrysAlis171 .NET)
(compiled May 22 2014,16:03:01)
;
_computing_molecular_graphics 'Olex2 (Dolomanov et al., 2009)'
_computing_publication_material 'Olex2 (Dolomanov et al., 2009)'
_computing_structure_refinement 'ShelXL (Sheldrick, 2015)'
_computing_structure_solution 'ShelXT (Sheldrick, 2015)'
_diffrn_ambient_environment N~2~
_diffrn_ambient_temperature 90.00(10)
_diffrn_detector 'CCD plate'
_diffrn_detector_area_resol_mean 10.2273
_diffrn_detector_type Atlas
_diffrn_measured_fraction_theta_full 1.000
_diffrn_measured_fraction_theta_max 0.968
_diffrn_measurement_details
;
#__ type_ start__ end____ width___ exp.time_
  1 omega  -47.00   35.00   1.0000    1.0000
omega____ theta____ kappa____ phi______ frames
    -      -38.4657   37.0000  -90.0000 82

#__ type_ start__ end____ width___ exp.time_
  2 omega    3.00   40.00   1.0000    1.0000
omega____ theta____ kappa____ phi______ frames
    -      -38.4657   37.0000 -180.0000 37

#__ type_ start__ end____ width___ exp.time_
  3 omega  -12.00   71.00   1.0000    1.0000
omega____ theta____ kappa____ phi______ frames
    -       38.4657  -57.0000  -90.0000 83

#__ type_ start__ end____ width___ exp.time_
  4 omega   39.00   73.00   1.0000    1.0000
omega____ theta____ kappa____ phi______ frames
    -       38.4657 -125.0000  -90.0000 34

#__ type_ start__ end____ width___ exp.time_
  5 omega   41.00   86.00   1.0000    1.0000
omega____ theta____ kappa____ phi______ frames
    -       38.4657 -125.0000 -180.0000 45

#__ type_ start__ end____ width___ exp.time_
  6 omega   31.00   89.00   1.0000    2.1000
omega____ theta____ kappa____ phi______ frames
    -      111.4249  -30.0000 -150.0000 58

#__ type_ start__ end____ width___ exp.time_
  7 omega  136.00  174.00   1.0000    2.1000
omega____ theta____ kappa____ phi______ frames
    -      111.4249   45.0000  -60.0000 38

#__ type_ start__ end____ width___ exp.time_
  8 omega   64.00  177.00   1.0000    2.1000
omega____ theta____ kappa____ phi______ frames
    -      111.4249  -15.0000  120.0000 113

#__ type_ start__ end____ width___ exp.time_
  9 omega   90.00  115.00   1.0000    2.1000
omega____ theta____ kappa____ phi______ frames
    -      111.4249 -111.0000  -60.0000 25

#__ type_ start__ end____ width___ exp.time_
 10 omega   61.00   86.00   1.0000    2.1000
omega____ theta____ kappa____ phi______ frames
    -      111.4249  -45.0000    0.0000 25

#__ type_ start__ end____ width___ exp.time_
 11 omega   56.00  102.00   1.0000    2.1000
omega____ theta____ kappa____ phi______ frames
    -      111.4249  -94.0000   30.0000 46

#__ type_ start__ end____ width___ exp.time_
 12 omega   60.00  113.00   1.0000    2.1000
omega____ theta____ kappa____ phi______ frames
    -      111.4249 -111.0000  120.0000 53

#__ type_ start__ end____ width___ exp.time_
 13 omega   50.00   82.00   1.0000    2.1000
omega____ theta____ kappa____ phi______ frames
    -      111.4249  -30.0000    0.0000 32

#__ type_ start__ end____ width___ exp.time_
 14 omega   30.00   83.00   1.0000    2.1000
omega____ theta____ kappa____ phi______ frames
    -      111.4249  -30.0000  -30.0000 53

#__ type_ start__ end____ width___ exp.time_
 15 omega   30.00   91.00   1.0000    2.1000
omega____ theta____ kappa____ phi______ frames
    -      111.4249  -30.0000  -90.0000 61

#__ type_ start__ end____ width___ exp.time_
 16 omega   39.00  134.00   1.0000    2.1000
omega____ theta____ kappa____ phi______ frames
    -      111.4249  -77.0000 -150.0000 95

#__ type_ start__ end____ width___ exp.time_
 17 omega   50.00   93.00   1.0000    1.0000
omega____ theta____ kappa____ phi______ frames
    -       38.4657 -125.0000   30.0000 43

#__ type_ start__ end____ width___ exp.time_
 18 omega   45.00   71.00   1.0000    2.1000
omega____ theta____ kappa____ phi______ frames
    -      111.4249  -94.0000  150.0000 26

#__ type_ start__ end____ width___ exp.time_
 19 omega   34.00   87.00   1.0000    2.1000
omega____ theta____ kappa____ phi______ frames
    -      111.4249  -45.0000   60.0000 53

#__ type_ start__ end____ width___ exp.time_
 20 omega   32.00   58.00   1.0000    2.1000
omega____ theta____ kappa____ phi______ frames
    -      111.4249  -30.0000  150.0000 26

#__ type_ start__ end____ width___ exp.time_
 21 omega   29.00   56.00   1.0000    2.1000
omega____ theta____ kappa____ phi______ frames
    -      111.4249  -15.0000  120.0000 27

#__ type_ start__ end____ width___ exp.time_
 22 omega   31.00   91.00   1.0000    2.1000
omega____ theta____ kappa____ phi______ frames
    -      111.4249 -111.0000   30.0000 60

#__ type_ start__ end____ width___ exp.time_
 23 omega   36.00  106.00   1.0000    2.1000
omega____ theta____ kappa____ phi______ frames
    -      111.4249  -94.0000 -180.0000 70

#__ type_ start__ end____ width___ exp.time_
 24 omega  -43.00   38.00   1.0000    1.0000
omega____ theta____ kappa____ phi______ frames
    -      -38.4657   37.0000  150.0000 81

#__ type_ start__ end____ width___ exp.time_
 25 omega  -98.00  -21.00   1.0000    1.0000
omega____ theta____ kappa____ phi______ frames
    -      -38.4657  -37.0000    0.0000 77
;
_diffrn_measurement_device 'four-circle diffractometer'
_diffrn_measurement_device_type 'SuperNova, Dual, Cu at zero, Atlas'
_diffrn_measurement_method '\w scans'
_diffrn_orient_matrix_UB_11 0.0779164000
_diffrn_orient_matrix_UB_12 -0.0257289000
_diffrn_orient_matrix_UB_13 0.0162313000
_diffrn_orient_matrix_UB_21 -0.0263236000
_diffrn_orient_matrix_UB_22 -0.0234392000
_diffrn_orient_matrix_UB_23 0.0567113000
_diffrn_orient_matrix_UB_31 -0.0226122000
_diffrn_orient_matrix_UB_32 -0.0841865000
_diffrn_orient_matrix_UB_33 -0.0563605000
_diffrn_radiation_monochromator mirror
_diffrn_radiation_probe x-ray
_diffrn_radiation_type CuK\a
_diffrn_radiation_wavelength 1.54184
_diffrn_reflns_av_R_equivalents 0.0495
_diffrn_reflns_av_unetI/netI 0.0645
_diffrn_reflns_Laue_measured_fraction_full 1.000
_diffrn_reflns_Laue_measured_fraction_max 0.968
_diffrn_reflns_limit_h_max 21
_diffrn_reflns_limit_h_min -22
_diffrn_reflns_limit_k_max 17
_diffrn_reflns_limit_k_min -22
_diffrn_reflns_limit_l_max 22
_diffrn_reflns_limit_l_min -26
_diffrn_reflns_number 44994
_diffrn_reflns_point_group_measured_fraction_full 1.000
_diffrn_reflns_point_group_measured_fraction_max 0.968
_diffrn_reflns_theta_full 67.684
_diffrn_reflns_theta_max 75.226
_diffrn_reflns_theta_min 3.121
_diffrn_source 'sealed X-ray tube'
_diffrn_source_type 'SuperNova (Cu) X-ray Source'
_exptl_absorpt_coefficient_mu 40.248
_exptl_absorpt_correction_T_max 0.250
_exptl_absorpt_correction_T_min 0.034
_exptl_absorpt_correction_type gaussian
_exptl_absorpt_process_details
;
CrysAlisPro, Agilent Technologies,
Version 1.171.37.34 (release 22-05-2014 CrysAlis171 .NET)
(compiled May 22 2014,16:03:01)
Numerical absorption correction based on gaussian integration over
            a multifaceted crystal model
Empirical absorption correction using spherical harmonics,
 implemented in SCALE3 ABSPACK scaling algorithm.
;
_exptl_crystal_density_diffrn 3.529
_exptl_crystal_description
;
;
_exptl_crystal_F_000 6128
_exptl_crystal_size_max 0.1759
_exptl_crystal_size_mid 0.0802
_exptl_crystal_size_min 0.0765
_refine_diff_density_max 3.568
_refine_diff_density_min -2.726
_refine_diff_density_rms 0.402
_refine_ls_extinction_method none
_refine_ls_goodness_of_fit_ref 1.059
_refine_ls_hydrogen_treatment undef
_refine_ls_matrix_type full
_refine_ls_number_parameters 1630
_refine_ls_number_reflns 25518
_refine_ls_number_restraints 18
_refine_ls_restrained_S_all 1.059
_refine_ls_R_factor_all 0.0591
_refine_ls_R_factor_gt 0.0507
_refine_ls_shift/su_max 0.001
_refine_ls_shift/su_mean 0.000
_refine_ls_structure_factor_coef Fsqd
_refine_ls_weighting_details 'w=1/[\s^2^(Fo^2^)+(0.0639P)^2^] where P=(Fo^2^+2Fc^2^)/3'
_refine_ls_weighting_scheme calc
_refine_ls_wR_factor_gt 0.1205
_refine_ls_wR_factor_ref 0.1274
_reflns_Friedel_coverage 0.000
_reflns_number_gt 21977
_reflns_number_total 25518
_reflns_threshold_expression 'I > 2\s(I)'
_cod_data_source_file ic6b02312_si_002.cif
_cod_data_source_block Nd2W20
_cod_depositor_comments
;

2024-01-11
Z value and formula fixed to values more according to usual
chemical conventions.                 miguel
;
_cod_original_formula_sum 'H138 Na18 Nd2 O141 W20'
_cod_original_formula_weight 6774.40
_cod_original_formula_moiety 'Na18 Nd2 O134 W20, 7(O)'
_cod_original_formula_units_Z 2
_cod_database_code 4345121
_chemical_oxdiff_formula 'Nd1 W10 O71 Na9'
_shelx_space_group_comment
;
The symmetry employed for this shelxl refinement is uniquely defined
by the following loop, which should always be used as a source of
symmetry information in preference to the above space-group names.
They are only intended as comments.
;
_reflns_odcompleteness_completeness 99.96
_reflns_odcompleteness_iscentric 1
_reflns_odcompleteness_theta 66.97
_olex2_refinement_description
;
1. Uiso/Uaniso restraints and constraints
Uanis(O17) \\sim Ueq: with sigma of 0.001 and sigma for terminal atoms of 0.026
Uanis(O20') \\sim Ueq: with sigma of 0.001 and sigma for terminal atoms of 0.026
Uanis(O35') \\sim Ueq: with sigma of 0.001 and sigma for terminal atoms of 0.026
;
_shelx_shelxl_version_number 2014/7

loop_
_space_group_symop_operation_xyz
'x, y, z'
'-x, -y, -z'

loop_
_atom_site_label
_atom_site_type_symbol
_atom_site_fract_x
_atom_site_fract_y
_atom_site_fract_z
_atom_site_U_iso_or_equiv
_atom_site_adp_type
_atom_site_occupancy
_atom_site_site_symmetry_order
_atom_site_calc_flag
_atom_site_refinement_flags_adp
Na4 Na 0.8459(2) 0.2224(3) 0.2538(2) 0.0256(8) Uani 1 1 d .
Na18 Na 0.7161(2) 0.5920(3) 1.0771(2) 0.0251(8) Uani 1 1 d .
Na10 Na 0.6834(3) 0.4652(3) 0.5847(2) 0.0282(9) Uani 1 1 d .
Na17 Na 0.8171(2) 0.6171(3) 0.9559(2) 0.0249(8) Uani 1 1 d .
Na13 Na 0.7105(2) -0.2789(3) 0.2585(2) 0.0261(8) Uani 1 1 d .
Na16 Na 0.8068(2) -0.2223(3) -0.2386(2) 0.0257(8) Uani 1 1 d .
Na8 Na 0.6591(2) 0.2879(3) 0.7694(2) 0.0276(8) Uani 1 1 d .
Na3 Na 0.9134(2) 0.2312(3) 0.1027(2) 0.0281(9) Uani 1 1 d .
Na15 Na 0.7792(2) -0.0847(3) -0.0655(2) 0.0259(8) Uani 1 1 d .
Na5 Na 0.9474(2) 0.1940(3) 0.4025(2) 0.0250(8) Uani 1 1 d .
Na1 Na 0.5815(3) 0.2759(3) -0.0885(2) 0.0290(9) Uani 1 1 d .
Na6 Na 0.8110(2) 0.0754(3) 0.4425(2) 0.0289(9) Uani 1 1 d .
Na11 Na 0.7582(3) 0.5584(3) 0.4633(2) 0.0309(9) Uani 1 1 d .
Na2 Na 0.7489(2) 0.2574(3) 0.0087(2) 0.0267(9) Uani 1 1 d .
Na14 Na 0.6731(3) -0.1171(3) 0.0439(2) 0.0283(9) Uani 1 1 d .
Na9 Na 0.5532(3) 0.2916(3) 0.5859(2) 0.0296(9) Uani 1 1 d .
Na12 Na 0.7512(3) -0.1508(3) 0.4231(2) 0.0322(9) Uani 1 1 d .
Na7 Na 0.6956(2) 0.1491(3) 0.5845(2) 0.0283(9) Uani 1 1 d .
Nd1 Nd 0.52090(3) 0.21271(3) 0.24506(3) 0.02097(11) Uani 1 1 d .
O32' O 0.9867(4) 0.4434(4) 0.5912(4) 0.0234(14) Uani 1 1 d .
O35' O 1.0696(4) 0.5360(5) 0.7097(4) 0.0254(14) Uani 1 1 d U
O7 O 0.4363(4) -0.0251(5) 0.1518(4) 0.0239(14) Uani 1 1 d .
O4 O 0.6237(4) -0.0166(5) 0.3243(4) 0.0240(14) Uani 1 1 d .
O27 O 0.4887(4) 0.4539(5) 0.3425(4) 0.0227(14) Uani 1 1 d .
O33' O 0.8663(4) 0.4893(4) 0.6470(4) 0.0226(14) Uani 1 1 d .
O23 O 0.5468(4) 0.2844(5) 0.0826(4) 0.0241(15) Uani 1 1 d .
O5 O 0.5389(4) -0.0938(4) 0.2019(4) 0.0233(14) Uani 1 1 d .
O3 O 0.5064(4) 0.0238(4) 0.3858(4) 0.0217(14) Uani 1 1 d .
O2 O 0.4197(4) -0.0525(5) 0.2658(4) 0.0263(15) Uani 1 1 d .
O32 O 0.4563(4) 0.4026(4) 0.1054(4) 0.0237(14) Uani 1 1 d .
O35 O 0.6004(4) 0.4316(5) 0.1506(4) 0.0246(14) Uani 1 1 d .
O27' O 0.8463(4) 0.4783(5) 0.7663(4) 0.0236(14) Uani 1 1 d .
O13 O 0.6413(4) 0.0137(4) 0.2132(4) 0.0234(14) Uani 1 1 d .
O25' O 0.8859(4) 0.3370(4) 0.5867(4) 0.0241(14) Uani 1 1 d .
O42 O 0.8746(5) 0.3279(5) 0.0547(4) 0.0314(17) Uani 1 1 d .
O37 O 0.4517(5) 0.2393(5) -0.1037(4) 0.0267(15) Uani 1 1 d .
O25 O 0.3729(4) 0.3385(4) 0.1654(4) 0.0230(14) Uani 1 1 d .
O18 O 0.5392(4) 0.0823(5) 0.1540(4) 0.0261(15) Uani 1 1 d .
O47 O 0.7401(4) 0.1577(5) 0.1638(4) 0.0273(15) Uani 1 1 d .
O8 O 0.3023(4) 0.0102(4) 0.2103(4) 0.0223(14) Uani 1 1 d .
O83 O 0.7785(5) -0.1678(5) -0.0061(4) 0.0284(16) Uani 1 1 d .
O51 O 1.0677(5) 0.1580(5) 0.3745(4) 0.0275(15) Uani 1 1 d .
O80 O 0.6264(5) -0.3382(5) 0.1539(4) 0.0285(16) Uani 1 1 d .
O22' O 1.0837(4) 0.3717(5) 0.7755(4) 0.0232(14) Uani 1 1 d .
O96 O 0.7230(4) 0.6807(5) 1.0251(4) 0.0264(15) Uani 1 1 d .
O86 O 0.7875(4) 0.0318(5) -0.0803(4) 0.0272(15) Uani 1 1 d .
O98 O 0.7100(4) 0.4789(5) 1.0985(4) 0.0265(15) Uani 1 1 d .
O41 O 0.7968(4) 0.1639(5) 0.0496(4) 0.0275(15) Uani 1 1 d .
O39 O 0.6265(5) 0.1807(5) -0.0417(4) 0.0300(17) Uani 1 1 d .
O29 O 0.6625(4) 0.4003(4) 0.2581(4) 0.0215(13) Uani 1 1 d .
O48 O 0.7590(5) 0.2766(5) 0.3332(4) 0.0307(17) Uani 1 1 d .
O30' O 1.1870(4) 0.4848(4) 0.7776(4) 0.0223(14) Uani 1 1 d .
O28 O 0.6437(4) 0.4933(5) 0.4003(4) 0.0270(15) Uani 1 1 d .
O85 O 0.8685(5) -0.0126(5) 0.0397(5) 0.0341(18) Uani 1 1 d .
O64 O 0.4358(5) 0.3353(5) 0.6150(4) 0.0276(15) Uani 1 1 d .
O24 O 0.3936(4) 0.2467(4) 0.0216(4) 0.0228(14) Uani 1 1 d .
O94 O 0.7731(4) 0.6864(5) 0.8888(4) 0.0300(17) Uani 1 1 d .
O84 O 0.6486(5) -0.0587(5) -0.0413(4) 0.0313(17) Uani 1 1 d .
O20 O 0.4228(4) 0.3092(5) 0.2783(4) 0.0234(14) Uani 1 1 d .
O21' O 0.9482(4) 0.4210(4) 0.8387(4) 0.0241(14) Uani 1 1 d .
O53 O 0.9387(4) 0.0839(5) 0.4331(4) 0.0257(15) Uani 1 1 d .
O62 O 0.7585(5) 0.3626(5) 0.8574(4) 0.0286(16) Uani 1 1 d .
O55 O 0.6889(5) 0.0475(6) 0.4725(4) 0.0341(18) Uani 1 1 d .
O52 O 0.8290(5) 0.2257(5) 0.4460(4) 0.0290(16) Uani 1 1 d .
O91 O 0.8047(4) -0.1066(5) -0.2633(4) 0.0279(15) Uani 1 1 d .
O44 O 1.0414(5) 0.2722(5) 0.1151(4) 0.0282(16) Uani 1 1 d .
O21 O 0.5846(4) 0.3397(5) 0.3298(4) 0.0242(14) Uani 1 1 d .
O56 O 0.6846(5) 0.0424(6) 0.6381(5) 0.0332(18) Uani 1 1 d .
O79 O 0.6997(5) -0.3968(5) 0.2813(4) 0.0285(16) Uani 1 1 d .
O67 O 0.7622(5) 0.5650(5) 0.5807(4) 0.0297(16) Uani 1 1 d .
O49 O 0.9228(5) 0.3002(5) 0.3664(4) 0.0283(16) Uani 1 1 d .
O30 O 0.7053(4) 0.3125(5) 0.1215(4) 0.0262(15) Uani 1 1 d .
O19' O 0.9931(4) 0.2672(4) 0.6404(3) 0.0191(13) Uani 1 1 d .
O82 O 0.7237(5) -0.1642(6) 0.1327(4) 0.0344(18) Uani 1 1 d .
O46 O 0.8504(4) 0.3173(5) 0.1994(4) 0.0271(15) Uani 1 1 d .
O38 O 0.5389(5) 0.3992(5) -0.0105(4) 0.0322(17) Uani 1 1 d .
O28' O 0.9251(4) 0.5790(4) 0.9008(4) 0.0216(13) Uani 1 1 d .
O26 O 0.3309(4) 0.4341(5) 0.3004(4) 0.0242(14) Uani 1 1 d .
O90 O 0.7074(5) -0.2901(5) -0.3339(4) 0.0291(16) Uani 1 1 d .
O95 O 0.8505(5) 0.5607(5) 1.0403(4) 0.0295(16) Uani 1 1 d .
O20' O 0.8565(4) 0.3228(5) 0.7039(4) 0.0251(14) Uani 1 1 d U
O93 O 0.7369(5) 0.5121(6) 0.8535(5) 0.0375(19) Uani 1 1 d .
O36' O 0.9613(4) 0.6054(5) 0.6409(4) 0.0243(14) Uani 1 1 d .
O97 O 0.6135(6) 0.5343(6) 0.9874(5) 0.045(2) Uani 1 1 d .
O19 O 0.4542(4) 0.2133(5) 0.1347(4) 0.0253(15) Uani 1 1 d .
O12 O 0.7425(4) 0.0896(5) 0.3407(4) 0.0260(15) Uani 1 1 d .
O69 O 0.7858(5) 0.6482(5) 0.4153(4) 0.0307(17) Uani 1 1 d .
O24' O 1.0101(4) 0.2807(5) 0.5157(4) 0.0260(15) Uani 1 1 d .
O73 O 0.8102(5) -0.1931(5) 0.5113(5) 0.0338(17) Uani 1 1 d .
O36 O 0.5145(4) 0.5627(5) 0.1679(4) 0.0261(15) Uani 1 1 d .
O87 O 0.7095(4) -0.1873(5) -0.1681(4) 0.0274(15) Uani 1 1 d .
O78 O 0.7972(4) -0.3076(5) 0.1745(4) 0.0237(14) Uani 1 1 d .
O15 O 0.4071(4) 0.1286(5) 0.2238(4) 0.0266(16) Uani 1 1 d .
O1 O 0.5245(4) -0.1440(5) 0.3123(4) 0.0283(16) Uani 1 1 d .
O92 O 0.9127(5) -0.2441(5) -0.2955(4) 0.0317(17) Uani 1 1 d .
O76 O 0.6401(5) -0.2268(5) 0.3538(4) 0.0322(17) Uani 1 1 d .
O66 O 0.7023(5) 0.3704(5) 0.4769(4) 0.0356(18) Uani 1 1 d .
O74 O 0.6682(6) -0.0841(6) 0.5052(5) 0.041(2) Uani 1 1 d .
O81 O 0.7555(6) -0.0043(6) 0.1192(5) 0.042(2) Uani 1 1 d .
O77 O 0.7141(6) -0.1405(6) 0.2851(8) 0.058(3) Uani 1 1 d .
O31 O 0.5166(4) 0.3678(4) 0.2117(4) 0.0222(14) Uani 1 1 d .
O31' O 0.9680(4) 0.4313(5) 0.7098(4) 0.0276(16) Uani 1 1 d .
O6 O 0.5209(4) 0.0550(5) 0.2754(4) 0.0229(14) Uani 1 1 d .
O34 O 0.5720(4) 0.5161(5) 0.2786(4) 0.0238(14) Uani 1 1 d .
O11 O 0.6071(4) 0.1340(4) 0.3985(4) 0.0229(14) Uani 1 1 d .
O23' O 1.0911(4) 0.3822(4) 0.6514(4) 0.0207(13) Uani 1 1 d .
O9 O 0.4023(4) 0.0972(4) 0.3390(4) 0.0231(14) Uani 1 1 d .
O34' O 0.9457(4) 0.5828(4) 0.7680(4) 0.0198(13) Uani 1 1 d .
O88 O 0.8811(5) -0.1499(5) -0.1251(4) 0.0300(16) Uani 1 1 d .
O50 O 0.8698(4) 0.1166(5) 0.2902(4) 0.0270(15) Uani 1 1 d .
O33 O 0.4287(4) 0.4869(5) 0.2334(4) 0.0248(15) Uani 1 1 d .
O60 O 0.6264(5) 0.3648(5) 0.7023(4) 0.0290(16) Uani 1 1 d .
O43 O 0.9541(5) 0.1070(5) 0.0204(4) 0.0345(19) Uani 1 1 d .
O70 O 0.7956(5) 0.4514(5) 0.3540(4) 0.0314(17) Uani 1 1 d .
O29' O 1.0506(5) 0.5243(4) 0.8306(4) 0.0248(15) Uani 1 1 d .
O40 O 0.6975(4) 0.3489(5) -0.0323(4) 0.0261(15) Uani 1 1 d .
O57 O 0.6629(5) 0.2439(5) 0.5315(4) 0.0296(16) Uani 1 1 d .
O54 O 0.8259(4) 0.1651(5) 0.5626(4) 0.0283(16) Uani 1 1 d .
O72 O 0.8388(4) -0.0407(5) 0.4688(4) 0.0277(15) Uani 1 1 d .
O63 O 0.6542(4) 0.1945(5) 0.8207(4) 0.0271(15) Uani 1 1 d .
O14 O 0.5576(4) -0.0759(5) 0.0769(4) 0.0238(14) Uani 1 1 d .
O45 O 0.9532(5) 0.1909(5) 0.1966(4) 0.0328(17) Uani 1 1 d .
O17 O 0.6355(4) 0.1680(5) 0.2902(4) 0.0264(15) Uani 1 1 d U
O22 O 0.6150(4) 0.2471(5) 0.1860(4) 0.0259(15) Uani 1 1 d .
O16 O 0.5012(4) 0.2151(5) 0.3594(4) 0.0235(14) Uani 1 1 d .
O59 O 0.7470(4) 0.2196(5) 0.7022(4) 0.0275(16) Uani 1 1 d .
O65 O 0.5644(5) 0.4112(5) 0.5641(4) 0.0328(17) Uani 1 1 d .
O26' O 0.7481(4) 0.3876(5) 0.6398(4) 0.0256(15) Uani 1 1 d .
O89 O 0.8118(4) -0.3537(5) -0.2428(4) 0.0250(14) Uani 1 1 d .
O10 O 0.4866(4) 0.1841(5) 0.4763(4) 0.0300(16) Uani 1 1 d .
O68 O 0.6573(5) 0.6620(5) 0.5030(4) 0.0334(18) Uani 1 1 d .
O75 O 0.8270(5) -0.2379(5) 0.3414(4) 0.0290(16) Uani 1 1 d .
O61 O 0.5403(5) 0.2925(5) 0.7988(4) 0.0317(17) Uani 1 1 d .
O71 O 0.8991(5) 0.5562(5) 0.4903(4) 0.0315(17) Uani 1 1 d .
W3 W 0.50072(3) 0.13579(3) 0.38892(2) 0.02155(10) Uani 1 1 d .
W7 W 0.41133(2) 0.39736(3) 0.26359(2) 0.02066(9) Uani 1 1 d .
W8' W 0.94457(2) 0.50779(3) 0.82159(2) 0.02080(9) Uani 1 1 d .
W7' W 0.84268(2) 0.39814(3) 0.67180(2) 0.02080(9) Uani 1 1 d .
W4 W 0.64830(2) 0.08408(3) 0.31003(2) 0.02079(9) Uani 1 1 d .
W1 W 0.52341(2) -0.05604(3) 0.29837(2) 0.02116(10) Uani 1 1 d .
W8 W 0.58964(2) 0.43260(3) 0.32162(2) 0.02161(10) Uani 1 1 d .
W6 W 0.44875(2) 0.29016(3) 0.10431(2) 0.02073(9) Uani 1 1 d .
W9 W 0.62532(2) 0.32896(3) 0.16190(2) 0.02116(10) Uani 1 1 d .
W5 W 0.54287(2) -0.01162(3) 0.16007(2) 0.02103(9) Uani 1 1 d .
W10' W 0.96699(2) 0.53122(3) 0.67247(2) 0.02109(10) Uani 1 1 d .
W2 W 0.39699(2) 0.03863(3) 0.23651(2) 0.02094(9) Uani 1 1 d .
W9' W 1.09359(2) 0.45313(3) 0.75118(2) 0.02067(9) Uani 1 1 d .
W6' W 0.99311(2) 0.33750(3) 0.60035(2) 0.02086(9) Uani 1 1 d .
W10 W 0.51379(3) 0.47909(3) 0.18712(2) 0.02180(10) Uani 1 1 d .
O105 O 0.4765(13) 0.0491(12) 0.5189(10) 0.108(7) Uani 1 1 d .
O99 O 0.5711(5) 0.0817(5) 0.0243(4) 0.0279(16) Uani 1 1 d .
O101 O 0.2845(4) 0.1777(5) 0.3902(4) 0.0266(15) Uani 1 1 d .
O100 O 0.4686(5) 0.3669(5) 0.4383(4) 0.0294(16) Uani 1 1 d .
O104 O 0.8546(5) 0.4059(5) 0.4778(4) 0.0299(16) Uani 1 1 d .
O103 O 0.9370(7) 0.4272(7) 0.9819(5) 0.049(2) Uani 1 1 d .
Nd1' Nd 0.97230(3) 0.28590(3) 0.75872(3) 0.02053(11) Uani 1 1 d .
W5' W 1.08002(2) 0.10423(3) 0.74457(2) 0.02098(9) Uani 1 1 d .
W2' W 0.90051(2) 0.06865(3) 0.69304(2) 0.02084(9) Uani 1 1 d .
W4' W 1.04936(2) 0.21975(3) 0.90417(2) 0.02090(9) Uani 1 1 d .
O16' O 0.8801(4) 0.2618(4) 0.8244(4) 0.0219(14) Uani 1 1 d .
O17' O 1.0432(4) 0.2950(4) 0.8714(4) 0.0240(14) Uani 1 1 d .
O18' O 1.0700(4) 0.1914(5) 0.7275(4) 0.0270(16) Uani 1 1 d .
O15' O 0.9076(4) 0.1596(5) 0.6807(4) 0.0267(15) Uani 1 1 d .
W1' W 0.98117(3) 0.03219(3) 0.83060(2) 0.02136(10) Uani 1 1 d .
W3' W 0.87169(2) 0.18319(3) 0.85305(2) 0.02081(9) Uani 1 1 d .
O13' O 1.1227(4) 0.1670(4) 0.8423(4) 0.0215(13) Uani 1 1 d .
O6' O 0.9772(4) 0.1393(5) 0.8004(4) 0.0239(14) Uani 1 1 d .
O12' O 1.1047(4) 0.2655(4) 0.9861(4) 0.0244(14) Uani 1 1 d .
O14' O 1.1571(4) 0.0644(5) 0.7068(4) 0.0281(16) Uani 1 1 d .
O5' O 1.0631(4) 0.0201(4) 0.7807(4) 0.0210(13) Uani 1 1 d .
O7' O 1.0008(4) 0.0456(4) 0.6696(4) 0.0218(14) Uani 1 1 d .
O8' O 0.8442(4) 0.0059(5) 0.6169(4) 0.0257(15) Uani 1 1 d .
O4' O 1.0401(4) 0.1093(4) 0.9090(4) 0.0239(14) Uani 1 1 d .
O2' O 0.9194(4) -0.0080(5) 0.7389(4) 0.0252(15) Uani 1 1 d .
O11' O 0.9512(4) 0.2300(4) 0.9304(4) 0.0222(14) Uani 1 1 d .
O9' O 0.8291(4) 0.1099(4) 0.7580(3) 0.0212(14) Uani 1 1 d .
O3' O 0.8955(4) 0.0825(5) 0.8676(4) 0.0237(14) Uani 1 1 d .
O1' O 0.9819(4) -0.0481(5) 0.8544(4) 0.0265(15) Uani 1 1 d .
O10' O 0.7948(4) 0.2023(5) 0.8968(4) 0.0283(16) Uani 1 1 d .
O58 O 0.5678(5) 0.1707(5) 0.6021(5) 0.0334(17) Uani 1 1 d .
O102 O 1.0208(4) 0.1082(5) 0.5640(4) 0.0263(15) Uani 1 1 d .

loop_
_atom_site_aniso_label
_atom_site_aniso_U_11
_atom_site_aniso_U_22
_atom_site_aniso_U_33
_atom_site_aniso_U_23
_atom_site_aniso_U_13
_atom_site_aniso_U_12
Na4 0.0257(19) 0.029(2) 0.0259(19) 0.0139(16) 0.0065(15) 0.0007(16)
Na18 0.0260(19) 0.027(2) 0.0249(18) 0.0127(16) 0.0054(15) 0.0021(16)
Na10 0.032(2) 0.029(2) 0.0268(19) 0.0126(17) 0.0105(16) 0.0049(17)
Na17 0.0245(19) 0.030(2) 0.0245(18) 0.0150(16) 0.0070(15) 0.0017(16)
Na13 0.0248(19) 0.030(2) 0.0272(19) 0.0144(17) 0.0070(15) 0.0011(16)
Na16 0.027(2) 0.026(2) 0.0284(19) 0.0135(16) 0.0106(15) 0.0016(16)
Na8 0.0234(19) 0.034(2) 0.032(2) 0.0173(18) 0.0115(16) 0.0070(17)
Na3 0.026(2) 0.030(2) 0.030(2) 0.0139(17) 0.0054(16) 0.0002(17)
Na15 0.028(2) 0.026(2) 0.0268(19) 0.0138(16) 0.0054(15) 0.0010(16)
Na5 0.0256(19) 0.024(2) 0.0271(19) 0.0110(16) 0.0082(15) 0.0014(16)
Na1 0.028(2) 0.034(2) 0.027(2) 0.0138(18) 0.0089(16) 0.0004(18)
Na6 0.026(2) 0.036(2) 0.027(2) 0.0159(18) 0.0041(16) 0.0019(17)
Na11 0.030(2) 0.038(2) 0.030(2) 0.0178(18) 0.0061(16) -0.0024(19)
Na2 0.028(2) 0.029(2) 0.0272(19) 0.0154(17) 0.0069(16) 0.0019(17)
Na14 0.027(2) 0.028(2) 0.034(2) 0.0155(18) 0.0099(16) 0.0004(17)
Na9 0.029(2) 0.032(2) 0.029(2) 0.0134(18) 0.0074(16) 0.0009(18)
Na12 0.033(2) 0.030(2) 0.033(2) 0.0112(18) 0.0074(17) -0.0017(19)
Na7 0.028(2) 0.034(2) 0.0236(19) 0.0118(17) 0.0067(15) 0.0039(17)
Nd1 0.0208(2) 0.0237(3) 0.0216(2) 0.0120(2) 0.00481(19) 0.0007(2)
O32' 0.025(3) 0.025(4) 0.020(3) 0.008(3) 0.007(3) -0.002(3)
O35' 0.0251(17) 0.0259(17) 0.0252(16) 0.0100(10) 0.0051(10) 0.0005(10)
O7 0.026(3) 0.028(4) 0.020(3) 0.012(3) 0.002(3) -0.002(3)
O4 0.017(3) 0.030(4) 0.029(3) 0.016(3) 0.002(3) -0.002(3)
O27 0.020(3) 0.027(4) 0.022(3) 0.009(3) 0.003(2) 0.000(3)
O33' 0.022(3) 0.027(4) 0.022(3) 0.012(3) 0.005(2) -0.001(3)
O23 0.024(3) 0.028(4) 0.025(3) 0.015(3) 0.005(3) -0.005(3)
O5 0.027(3) 0.024(4) 0.019(3) 0.007(3) 0.007(3) 0.002(3)
O3 0.027(3) 0.026(4) 0.019(3) 0.015(3) 0.008(3) 0.009(3)
O2 0.021(3) 0.034(4) 0.027(3) 0.014(3) 0.006(3) -0.005(3)
O32 0.026(3) 0.021(3) 0.026(3) 0.012(3) 0.002(3) 0.005(3)
O35 0.023(3) 0.025(4) 0.027(3) 0.010(3) 0.005(3) 0.004(3)
O27' 0.020(3) 0.029(4) 0.020(3) 0.008(3) 0.008(2) 0.001(3)
O13 0.025(3) 0.024(3) 0.023(3) 0.011(3) 0.004(3) -0.001(3)
O25' 0.029(4) 0.024(4) 0.019(3) 0.007(3) 0.007(3) 0.000(3)
O42 0.029(4) 0.042(5) 0.030(4) 0.019(3) 0.010(3) 0.001(3)
O37 0.034(4) 0.026(4) 0.026(3) 0.015(3) 0.010(3) 0.003(3)
O25 0.023(3) 0.025(4) 0.024(3) 0.010(3) 0.009(3) 0.002(3)
O18 0.025(3) 0.036(4) 0.025(3) 0.020(3) 0.003(3) -0.002(3)
O47 0.021(3) 0.031(4) 0.034(4) 0.017(3) 0.006(3) 0.004(3)
O8 0.012(3) 0.024(3) 0.035(4) 0.015(3) 0.005(3) 0.001(3)
O83 0.029(4) 0.035(4) 0.028(4) 0.018(3) 0.007(3) -0.001(3)
O51 0.031(4) 0.023(4) 0.033(4) 0.015(3) 0.008(3) 0.007(3)
O80 0.030(4) 0.031(4) 0.028(4) 0.016(3) 0.008(3) -0.003(3)
O22' 0.025(3) 0.030(4) 0.020(3) 0.014(3) 0.007(3) 0.003(3)
O96 0.023(3) 0.029(4) 0.034(4) 0.019(3) 0.010(3) 0.002(3)
O86 0.027(4) 0.028(4) 0.030(4) 0.016(3) 0.004(3) -0.003(3)
O98 0.026(4) 0.028(4) 0.031(4) 0.019(3) 0.001(3) -0.004(3)
O41 0.028(4) 0.028(4) 0.029(4) 0.014(3) 0.006(3) 0.003(3)
O39 0.031(4) 0.034(4) 0.028(4) 0.013(3) 0.010(3) -0.003(3)
O29 0.024(3) 0.021(3) 0.023(3) 0.010(3) 0.011(3) 0.005(3)
O48 0.027(4) 0.037(4) 0.027(4) 0.012(3) 0.002(3) -0.005(3)
O30' 0.019(3) 0.027(4) 0.024(3) 0.012(3) 0.005(2) -0.002(3)
O28 0.023(3) 0.033(4) 0.027(3) 0.015(3) 0.002(3) 0.000(3)
O85 0.029(4) 0.037(4) 0.037(4) 0.018(4) -0.004(3) -0.005(3)
O64 0.034(4) 0.022(4) 0.027(3) 0.008(3) 0.011(3) 0.004(3)
O24 0.023(3) 0.024(3) 0.025(3) 0.012(3) 0.008(3) 0.003(3)
O94 0.023(4) 0.042(5) 0.026(3) 0.014(3) 0.003(3) 0.002(3)
O84 0.029(4) 0.037(4) 0.028(4) 0.012(3) 0.006(3) -0.002(3)
O20 0.017(3) 0.031(4) 0.024(3) 0.015(3) -0.001(2) 0.001(3)
O21' 0.029(4) 0.025(4) 0.024(3) 0.015(3) 0.006(3) 0.002(3)
O53 0.028(4) 0.026(4) 0.027(3) 0.016(3) 0.004(3) 0.003(3)
O62 0.031(4) 0.029(4) 0.030(4) 0.015(3) 0.011(3) -0.001(3)
O55 0.039(4) 0.041(5) 0.022(3) 0.014(3) 0.001(3) 0.001(4)
O52 0.032(4) 0.033(4) 0.024(3) 0.011(3) 0.010(3) 0.002(3)
O91 0.028(4) 0.025(4) 0.034(4) 0.014(3) 0.010(3) 0.004(3)
O44 0.034(4) 0.028(4) 0.028(4) 0.017(3) 0.005(3) -0.003(3)
O21 0.016(3) 0.030(4) 0.030(4) 0.017(3) 0.001(3) 0.003(3)
O56 0.026(4) 0.043(5) 0.036(4) 0.020(4) 0.008(3) -0.002(3)
O79 0.031(4) 0.025(4) 0.032(4) 0.014(3) 0.008(3) 0.004(3)
O67 0.031(4) 0.035(4) 0.026(4) 0.014(3) 0.007(3) 0.008(3)
O49 0.030(4) 0.029(4) 0.031(4) 0.015(3) 0.011(3) 0.001(3)
O30 0.020(3) 0.039(4) 0.026(3) 0.019(3) 0.004(3) -0.001(3)
O19' 0.023(3) 0.017(3) 0.020(3) 0.009(2) 0.008(2) 0.009(3)
O82 0.026(4) 0.050(5) 0.030(4) 0.020(4) 0.005(3) -0.001(4)
O46 0.023(3) 0.030(4) 0.032(4) 0.014(3) 0.007(3) 0.002(3)
O38 0.036(4) 0.029(4) 0.033(4) 0.012(3) 0.009(3) 0.001(3)
O28' 0.023(3) 0.018(3) 0.023(3) 0.007(3) 0.009(3) 0.006(3)
O26 0.020(3) 0.025(4) 0.029(3) 0.014(3) 0.002(3) -0.001(3)
O90 0.029(4) 0.034(4) 0.027(4) 0.016(3) 0.007(3) 0.003(3)
O95 0.037(4) 0.025(4) 0.031(4) 0.014(3) 0.009(3) 0.004(3)
O20' 0.0248(17) 0.0257(17) 0.0247(16) 0.0098(10) 0.0049(10) 0.0007(10)
O93 0.030(4) 0.035(5) 0.049(5) 0.017(4) 0.010(4) 0.000(4)
O36' 0.025(3) 0.028(4) 0.021(3) 0.012(3) 0.005(3) 0.003(3)
O97 0.048(5) 0.042(5) 0.050(5) 0.030(4) -0.012(4) -0.018(4)
O19 0.029(4) 0.026(4) 0.024(3) 0.013(3) 0.004(3) 0.001(3)
O12 0.023(3) 0.027(4) 0.027(3) 0.009(3) 0.007(3) 0.002(3)
O69 0.028(4) 0.037(4) 0.032(4) 0.017(3) 0.009(3) 0.000(3)
O24' 0.026(4) 0.028(4) 0.022(3) 0.008(3) 0.005(3) -0.002(3)
O73 0.029(4) 0.036(4) 0.039(4) 0.015(4) 0.013(3) 0.009(3)
O36 0.028(4) 0.024(4) 0.031(4) 0.016(3) 0.006(3) 0.003(3)
O87 0.027(4) 0.032(4) 0.024(3) 0.013(3) 0.004(3) -0.001(3)
O78 0.021(3) 0.029(4) 0.026(3) 0.015(3) 0.003(3) 0.002(3)
O15 0.027(4) 0.031(4) 0.030(4) 0.022(3) 0.004(3) -0.005(3)
O1 0.024(4) 0.038(4) 0.036(4) 0.029(4) 0.004(3) 0.007(3)
O92 0.032(4) 0.034(4) 0.035(4) 0.017(3) 0.014(3) 0.005(3)
O76 0.026(4) 0.040(5) 0.034(4) 0.018(4) 0.009(3) 0.002(3)
O66 0.046(5) 0.031(4) 0.029(4) 0.008(3) 0.018(3) 0.012(4)
O74 0.055(6) 0.036(5) 0.039(5) 0.018(4) 0.019(4) 0.016(4)
O81 0.058(6) 0.032(4) 0.036(4) 0.010(4) 0.019(4) -0.009(4)
O77 0.031(5) 0.027(5) 0.126(11) 0.033(6) 0.037(6) 0.010(4)
O31 0.027(4) 0.018(3) 0.028(3) 0.013(3) 0.013(3) 0.008(3)
O31' 0.028(4) 0.034(4) 0.026(3) 0.017(3) 0.002(3) -0.005(3)
O6 0.019(3) 0.028(4) 0.024(3) 0.014(3) 0.001(3) -0.003(3)
O34 0.020(3) 0.031(4) 0.023(3) 0.015(3) 0.002(3) -0.004(3)
O11 0.026(3) 0.022(3) 0.019(3) 0.005(3) 0.008(3) 0.001(3)
O23' 0.025(3) 0.017(3) 0.023(3) 0.010(3) 0.010(3) 0.002(3)
O9 0.021(3) 0.021(3) 0.029(3) 0.010(3) 0.008(3) 0.001(3)
O34' 0.021(3) 0.017(3) 0.023(3) 0.008(3) 0.012(2) 0.008(3)
O88 0.032(4) 0.031(4) 0.031(4) 0.015(3) 0.010(3) -0.002(3)
O50 0.028(4) 0.032(4) 0.026(3) 0.014(3) 0.011(3) 0.004(3)
O33 0.029(4) 0.025(4) 0.024(3) 0.012(3) 0.008(3) -0.003(3)
O60 0.027(4) 0.035(4) 0.029(4) 0.016(3) 0.006(3) 0.000(3)
O43 0.035(4) 0.038(5) 0.028(4) 0.007(3) 0.016(3) -0.003(4)
O70 0.033(4) 0.037(4) 0.029(4) 0.018(3) 0.005(3) 0.001(3)
O29' 0.035(4) 0.021(3) 0.018(3) 0.007(3) 0.005(3) 0.000(3)
O40 0.024(3) 0.028(4) 0.027(3) 0.010(3) 0.007(3) 0.003(3)
O57 0.029(4) 0.034(4) 0.027(4) 0.013(3) 0.008(3) -0.003(3)
O54 0.026(4) 0.034(4) 0.029(4) 0.017(3) 0.004(3) 0.006(3)
O72 0.028(4) 0.033(4) 0.026(3) 0.014(3) 0.009(3) 0.001(3)
O63 0.024(3) 0.033(4) 0.026(3) 0.014(3) 0.003(3) -0.001(3)
O14 0.024(3) 0.028(4) 0.022(3) 0.011(3) 0.006(3) 0.001(3)
O45 0.033(4) 0.039(5) 0.030(4) 0.018(3) 0.006(3) 0.001(4)
O17 0.0261(17) 0.0272(17) 0.0262(17) 0.0110(11) 0.0043(10) 0.0010(10)
O22 0.021(3) 0.037(4) 0.026(3) 0.018(3) 0.007(3) 0.000(3)
O16 0.022(3) 0.026(4) 0.027(3) 0.014(3) 0.008(3) 0.007(3)
O59 0.024(4) 0.033(4) 0.024(3) 0.009(3) 0.006(3) -0.001(3)
O65 0.033(4) 0.031(4) 0.035(4) 0.013(3) 0.007(3) 0.005(3)
O26' 0.023(3) 0.030(4) 0.026(3) 0.012(3) 0.010(3) 0.002(3)
O89 0.025(4) 0.025(4) 0.027(3) 0.012(3) 0.007(3) 0.009(3)
O10 0.025(4) 0.038(4) 0.030(4) 0.017(3) 0.002(3) 0.005(3)
O68 0.039(4) 0.033(4) 0.027(4) 0.010(3) 0.007(3) -0.001(4)
O75 0.033(4) 0.029(4) 0.025(3) 0.009(3) 0.009(3) -0.004(3)
O61 0.027(4) 0.035(4) 0.036(4) 0.018(3) 0.005(3) -0.001(3)
O71 0.031(4) 0.037(4) 0.030(4) 0.016(3) 0.009(3) -0.004(3)
W3 0.0215(2) 0.0252(2) 0.01998(19) 0.01059(17) 0.00545(15) 0.00130(17)
W7 0.0203(2) 0.0232(2) 0.02106(19) 0.01092(16) 0.00550(15) 0.00054(16)
W8' 0.0207(2) 0.0229(2) 0.02108(19) 0.01043(16) 0.00599(15) 0.00085(16)
W7' 0.0199(2) 0.0239(2) 0.02171(19) 0.01174(17) 0.00522(15) 0.00024(16)
W4 0.0202(2) 0.0237(2) 0.0217(2) 0.01185(17) 0.00505(15) 0.00042(16)
W1 0.0211(2) 0.0240(2) 0.0223(2) 0.01271(17) 0.00564(15) 0.00052(16)
W8 0.0207(2) 0.0235(2) 0.0224(2) 0.01068(17) 0.00445(15) -0.00015(16)
W6 0.0203(2) 0.0239(2) 0.02086(19) 0.01155(17) 0.00488(15) 0.00032(16)
W9 0.0204(2) 0.0244(2) 0.0221(2) 0.01204(17) 0.00580(15) 0.00064(16)
W5 0.0215(2) 0.0240(2) 0.02035(19) 0.01090(17) 0.00597(15) 0.00079(16)
W10' 0.0212(2) 0.0234(2) 0.0220(2) 0.01187(17) 0.00566(15) 0.00007(16)
W2 0.0202(2) 0.0239(2) 0.0214(2) 0.01135(17) 0.00510(15) 0.00000(16)
W9' 0.0200(2) 0.0234(2) 0.02133(19) 0.01118(17) 0.00521(15) -0.00001(16)
W6' 0.0208(2) 0.0242(2) 0.02044(19) 0.01123(17) 0.00542(15) 0.00047(16)
W10 0.0220(2) 0.0234(2) 0.0236(2) 0.01241(17) 0.00603(16) 0.00051(17)
O105 0.114(16) 0.120(17) 0.096(13) 0.043(12) 0.044(11) -0.008(13)
O99 0.033(4) 0.033(4) 0.022(3) 0.013(3) 0.010(3) 0.001(3)
O101 0.023(3) 0.030(4) 0.032(4) 0.015(3) 0.011(3) 0.005(3)
O100 0.038(4) 0.029(4) 0.025(3) 0.012(3) 0.011(3) 0.009(3)
O104 0.030(4) 0.034(4) 0.029(4) 0.016(3) 0.005(3) 0.006(3)
O103 0.056(6) 0.059(7) 0.035(5) 0.020(4) 0.013(4) 0.011(5)
Nd1' 0.0203(2) 0.0234(3) 0.0207(2) 0.0112(2) 0.00507(18) 0.0002(2)
W5' 0.0201(2) 0.0234(2) 0.0222(2) 0.01132(17) 0.00575(15) 0.00062(16)
W2' 0.0208(2) 0.0229(2) 0.02130(19) 0.01105(17) 0.00461(15) 0.00004(16)
W4' 0.0206(2) 0.0238(2) 0.02096(19) 0.01132(17) 0.00439(15) 0.00009(16)
O16' 0.024(3) 0.024(3) 0.022(3) 0.013(3) 0.009(3) 0.007(3)
O17' 0.029(4) 0.020(3) 0.026(3) 0.012(3) 0.007(3) 0.002(3)
O18' 0.026(4) 0.031(4) 0.026(3) 0.015(3) 0.001(3) -0.006(3)
O15' 0.024(3) 0.032(4) 0.027(3) 0.016(3) 0.000(3) -0.002(3)
W1' 0.0216(2) 0.0233(2) 0.0225(2) 0.01204(17) 0.00550(15) 0.00043(17)
W3' 0.0203(2) 0.0241(2) 0.02160(19) 0.01206(17) 0.00594(15) 0.00111(16)
O13' 0.019(3) 0.023(3) 0.024(3) 0.011(3) 0.006(2) 0.003(3)
O6' 0.026(4) 0.029(4) 0.026(3) 0.017(3) 0.013(3) 0.010(3)
O12' 0.028(4) 0.024(4) 0.026(3) 0.015(3) 0.004(3) 0.001(3)
O14' 0.021(3) 0.031(4) 0.035(4) 0.015(3) 0.004(3) 0.002(3)
O5' 0.024(3) 0.022(3) 0.022(3) 0.013(3) 0.007(3) 0.000(3)
O7' 0.021(3) 0.021(3) 0.024(3) 0.009(3) 0.003(3) 0.002(3)
O8' 0.024(3) 0.027(4) 0.026(3) 0.011(3) 0.002(3) -0.001(3)
O4' 0.024(3) 0.022(3) 0.026(3) 0.010(3) 0.000(3) -0.002(3)
O2' 0.021(3) 0.034(4) 0.023(3) 0.015(3) 0.001(3) -0.008(3)
O11' 0.022(3) 0.025(3) 0.023(3) 0.014(3) 0.001(3) -0.003(3)
O9' 0.022(3) 0.026(4) 0.017(3) 0.009(3) 0.005(2) 0.002(3)
O3' 0.021(3) 0.028(4) 0.031(4) 0.019(3) 0.007(3) 0.000(3)
O1' 0.024(3) 0.034(4) 0.028(4) 0.019(3) 0.008(3) 0.006(3)
O10' 0.022(3) 0.039(4) 0.030(4) 0.020(3) 0.008(3) 0.002(3)
O58 0.028(4) 0.037(4) 0.042(4) 0.022(4) 0.012(3) 0.002(3)
O102 0.027(4) 0.030(4) 0.024(3) 0.012(3) 0.008(3) 0.005(3)

loop_
_atom_type_symbol
_atom_type_description
_atom_type_scat_dispersion_real
_atom_type_scat_dispersion_imag
_atom_type_scat_source
Na Na 0.1353 0.1239 'International Tables Vol C Tables 4.2.6.8 and 6.1.1.4'
Nd Nd -3.1807 10.9079 'International Tables Vol C Tables 4.2.6.8 and 6.1.1.4'
O O 0.0492 0.0322 'International Tables Vol C Tables 4.2.6.8 and 6.1.1.4'
W W -5.4734 5.5774 'International Tables Vol C Tables 4.2.6.8 and 6.1.1.4'
H H 0.0000 0.0000 'International Tables Vol C Tables 4.2.6.8 and 6.1.1.4'

loop_
_exptl_crystal_face_index_h
_exptl_crystal_face_index_k
_exptl_crystal_face_index_l
_exptl_crystal_face_perp_dist
_exptl_oxdiff_crystal_face_indexfrac_h
_exptl_oxdiff_crystal_face_indexfrac_k
_exptl_oxdiff_crystal_face_indexfrac_l
_exptl_oxdiff_crystal_face_x
_exptl_oxdiff_crystal_face_y
_exptl_oxdiff_crystal_face_z
0 0 -12 0.0607 0.2654 -0.4584 -12.0804 -0.1636 -0.6813 0.7135
-7 10 -3 0.0769 -6.6487 9.9754 -3.2909 -0.8281 -0.2454 -0.5040
4 3 9 0.0185 3.5255 3.0231 9.3659 0.3489 0.3675 -0.8621
-1 1 12 0.0157 -1.1714 0.5098 12.1409 0.0927 0.7074 -0.7007
-6 -8 11 0.0228 -6.0054 -8.3016 10.9357 -0.0768 0.9728 0.2183
9 7 -6 0.0256 9.1146 7.4962 -6.1906 0.4168 -0.7667 -0.4883
-5 -6 -5 0.0579 -5.4812 -5.9035 -5.4976 -0.3644 -0.0291 0.9308
-8 4 -9 0.0599 -8.0779 3.5894 -8.5607 -0.8607 -0.3570 0.3630
6 -8 10 0.0493 5.9911 -7.8746 9.5182 0.8239 0.5667 -0.0090

loop_
_geom_angle_atom_site_label_1
_geom_angle_atom_site_label_2
_geom_angle_atom_site_label_3
_geom_angle
_geom_angle_site_symmetry_1
_geom_angle_site_symmetry_3
O47 Na4 O49 162.6(3) . .
O47 Na4 O46 86.3(3) . .
O48 Na4 O47 86.6(3) . .
O48 Na4 O49 76.0(3) . .
O48 Na4 O46 101.8(3) . .
O48 Na4 O50 93.7(3) . .
O48 Na4 O45 166.2(3) . .
O49 Na4 O46 98.1(3) . .
O50 Na4 O47 97.3(3) . .
O50 Na4 O49 83.0(3) . .
O50 Na4 O46 164.3(3) . .
O45 Na4 O47 106.8(3) . .
O45 Na4 O49 90.6(3) . .
O45 Na4 O46 76.6(3) . .
O45 Na4 O50 87.7(3) . .
O80 Na18 Na13 40.3(2) 1_566 1_566
O80 Na18 O95 155.8(3) 1_566 .
O96 Na18 Na13 101.9(3) . 1_566
O96 Na18 O80 95.7(3) . 1_566
O96 Na18 O95 82.6(3) . .
O96 Na18 O97 83.9(3) . .
O96 Na18 O78 83.1(3) . 1_566
O98 Na18 Na13 93.5(2) . 1_566
O98 Na18 O80 96.0(3) . 1_566
O98 Na18 O96 164.6(4) . .
O98 Na18 O95 90.7(3) . .
O98 Na18 O97 86.9(3) . .
O98 Na18 O78 108.9(3) . 1_566
O95 Na18 Na13 116.2(2) . 1_566
O97 Na18 Na13 126.7(4) . 1_566
O97 Na18 O80 86.6(4) . 1_566
O97 Na18 O95 117.1(4) . .
O97 Na18 O78 159.6(4) . 1_566
O78 Na18 Na13 42.2(2) 1_566 1_566
O78 Na18 O80 79.2(3) 1_566 1_566
O78 Na18 O95 76.6(3) 1_566 .
O67 Na10 O26 83.3(3) . 2_666
O67 Na10 O26' 112.2(3) . .
O66 Na10 O67 95.3(3) . .
O66 Na10 O26 177.6(4) . 2_666
O66 Na10 O26' 88.1(3) . .
O65 Na10 O67 146.9(4) . .
O65 Na10 O26 93.4(3) . 2_666
O65 Na10 O66 88.9(4) . .
O65 Na10 O26' 100.7(3) . .
O26' Na10 O26 90.7(3) . 2_666
O96 Na17 O93 99.0(3) . .
O94 Na17 O96 83.3(3) . .
O94 Na17 O28' 94.8(3) . .
O94 Na17 O95 170.0(4) . .
O94 Na17 O93 78.3(3) . .
O94 Na17 O12' 80.2(3) . 2_767
O28' Na17 O96 168.2(3) . .
O28' Na17 O95 94.2(3) . .
O28' Na17 O93 91.9(3) . .
O95 Na17 O96 86.9(3) . .
O95 Na17 O93 105.7(3) . .
O12' Na17 O96 89.6(3) 2_767 .
O12' Na17 O28' 78.6(3) 2_767 .
O12' Na17 O95 97.3(3) 2_767 .
O12' Na17 O93 155.7(3) 2_767 .
O80 Na13 Na18 42.6(2) . 1_544
O80 Na13 O79 90.1(3) . .
O80 Na13 O78 81.4(3) . .
O80 Na13 O76 107.3(3) . .
O80 Na13 O77 105.4(4) . .
O80 Na13 O75 161.3(4) . .
O79 Na13 Na18 87.1(2) . 1_544
O79 Na13 O78 105.1(3) . .
O79 Na13 O75 89.5(3) . .
O78 Na13 Na18 42.32(19) . 1_544
O78 Na13 O75 80.6(3) . .
O76 Na13 Na18 148.3(3) . 1_544
O76 Na13 O79 82.4(3) . .
O76 Na13 O78 168.6(3) . .
O76 Na13 O77 76.4(4) . .
O76 Na13 O75 91.2(3) . .
O77 Na13 Na18 116.1(4) . 1_544
O77 Na13 O79 156.7(4) . .
O77 Na13 O78 94.5(4) . .
O77 Na13 O75 81.2(4) . .
O75 Na13 Na18 118.7(3) . 1_544
O91 Na16 O90 92.6(3) . .
O91 Na16 O88 90.6(3) . .
O91 Na16 O89 166.5(3) . .
O87 Na16 O91 95.2(3) . .
O87 Na16 O90 83.7(3) . .
O87 Na16 O88 81.6(3) . .
O87 Na16 O89 94.8(3) . .
O92 Na16 O91 82.8(3) . .
O92 Na16 O90 103.5(3) . .
O92 Na16 O87 172.5(3) . .
O92 Na16 O88 91.2(3) . .
O92 Na16 O89 88.4(3) . .
O88 Na16 O90 165.2(3) . .
O89 Na16 O90 79.4(3) . .
O89 Na16 O88 99.9(3) . .
O62 Na8 Na1 85.1(2) . 1_556
O62 Na8 O60 105.1(3) . .
O62 Na8 O63 91.4(3) . .
O60 Na8 Na1 130.0(3) . 1_556
O63 Na8 Na1 44.0(2) . 1_556
O63 Na8 O60 162.4(3) . .
O59 Na8 Na1 134.2(3) . 1_556
O59 Na8 O62 87.4(3) . .
O59 Na8 O60 95.5(3) . .
O59 Na8 O63 91.3(3) . .
O59 Na8 O61 149.9(4) . .
O61 Na8 Na1 45.0(2) . 1_556
O61 Na8 O62 119.3(3) . .
O61 Na8 O60 90.8(3) . .
O61 Na8 O63 75.5(3) . .
O42 Na3 O46 81.3(3) . .
O42 Na3 O43 116.9(3) . .
O41 Na3 O42 86.9(3) . .
O41 Na3 O44 159.5(3) . .
O41 Na3 O46 86.4(3) . .
O41 Na3 O43 81.0(3) . .
O41 Na3 O45 105.2(3) . .
O44 Na3 O42 91.3(3) . .
O44 Na3 O46 113.5(3) . .
O44 Na3 O43 81.6(3) . .
O43 Na3 O46 157.0(3) . .
O45 Na3 O42 153.8(4) . .
O45 Na3 O44 85.1(3) . .
O45 Na3 O46 76.5(3) . .
O45 Na3 O43 88.4(4) . .
O83 Na15 O85 79.1(3) . .
O83 Na15 O84 86.4(3) . .
O83 Na15 O87 88.9(3) . .
O83 Na15 O88 91.7(3) . .
O86 Na15 O83 158.2(3) . .
O86 Na15 O85 82.6(3) . .
O86 Na15 O84 89.4(3) . .
O86 Na15 O87 111.2(3) . .
O86 Na15 O88 99.5(3) . .
O85 Na15 O84 111.4(3) . .
O85 Na15 O88 88.6(3) . .
O87 Na15 O85 163.7(4) . .
O87 Na15 O84 78.4(3) . .
O87 Na15 O88 80.8(3) . .
O88 Na15 O84 159.1(3) . .
O51 Na5 O52 171.5(3) . .
O51 Na5 O49 104.7(3) . .
O51 Na5 O24' 85.5(3) . .
O51 Na5 O50 101.5(3) . .
O53 Na5 O51 88.4(3) . .
O53 Na5 O52 85.1(3) . .
O53 Na5 O49 165.5(3) . .
O53 Na5 O24' 94.7(3) . .
O53 Na5 O50 88.4(3) . .
O49 Na5 O52 82.4(3) . .
O49 Na5 O50 83.0(3) . .
O24' Na5 O52 89.7(3) . .
O24' Na5 O49 92.6(3) . .
O24' Na5 O50 172.5(4) . .
O50 Na5 O52 83.8(3) . .
O37 Na1 Na8 119.8(2) . 1_554
O37 Na1 O39 97.0(3) . .
O37 Na1 O38 79.8(3) . .
O37 Na1 O63 118.3(3) . 1_554
O37 Na1 O61 81.0(3) . 1_554
O39 Na1 Na8 118.7(3) . 1_554
O39 Na1 O63 78.3(3) . 1_554
O39 Na1 O61 143.1(3) . 1_554
O38 Na1 Na8 114.2(3) . 1_554
O38 Na1 O39 119.8(3) . .
O38 Na1 O63 154.3(3) . 1_554
O38 Na1 O61 96.3(3) . 1_554
O40 Na1 Na8 76.7(2) . 1_554
O40 Na1 O37 157.9(3) . .
O40 Na1 O39 85.9(3) . .
O40 Na1 O38 79.8(3) . .
O40 Na1 O63 83.8(3) . 1_554
O40 Na1 O61 109.6(3) . 1_554
O63 Na1 Na8 42.0(2) 1_554 1_554
O63 Na1 O61 70.8(3) 1_554 1_554
O61 Na1 Na8 41.1(2) 1_554 1_554
O53 Na6 O55 164.7(3) . .
O53 Na6 O52 78.2(3) . .
O53 Na6 O12 107.0(3) . .
O53 Na6 O72 86.0(3) . .
O55 Na6 O52 113.6(3) . .
O12 Na6 O55 87.2(3) . .
O12 Na6 O52 66.9(3) . .
O12 Na6 O72 132.4(3) . .
O54 Na6 O53 94.4(3) . .
O54 Na6 O55 80.7(3) . .
O54 Na6 O52 72.8(3) . .
O54 Na6 O12 128.4(3) . .
O54 Na6 O72 94.6(3) . .
O72 Na6 O55 80.1(3) . .
O72 Na6 O52 158.7(3) . .
O28 Na11 O67 106.2(3) . .
O28 Na11 O70 77.7(3) . .
O28 Na11 O68 73.2(3) . .
O28 Na11 O71 149.5(4) . .
O67 Na11 O70 130.4(4) . .
O67 Na11 O68 82.6(3) . .
O67 Na11 O71 83.3(3) . .
O69 Na11 O28 106.0(3) . .
O69 Na11 O67 134.8(4) . .
O69 Na11 O70 87.0(3) . .
O69 Na11 O68 77.4(3) . .
O69 Na11 O71 84.6(3) . .
O70 Na11 O68 141.4(3) . .
O70 Na11 O71 74.4(3) . .
O71 Na11 O68 137.2(3) . .
O41 Na2 O42 85.8(3) . .
O41 Na2 O39 92.8(3) . .
O41 Na2 O30 83.8(3) . .
O41 Na2 O10' 95.7(3) . 1_554
O39 Na2 O42 176.9(4) . .
O30 Na2 O42 94.7(3) . .
O30 Na2 O39 87.8(3) . .
O30 Na2 O10' 179.0(3) . 1_554
O40 Na2 O42 95.9(3) . .
O40 Na2 O41 178.3(3) . .
O40 Na2 O39 85.6(3) . .
O40 Na2 O30 95.6(3) . .
O40 Na2 O10' 84.9(3) . 1_554
O10' Na2 O42 84.4(3) 1_554 .
O10' Na2 O39 93.1(3) 1_554 .
O83 Na14 O24 89.8(3) . 2_655
O83 Na14 O84 88.5(3) . .
O83 Na14 O82 83.2(3) . .
O83 Na14 O81 84.4(3) . .
O84 Na14 O24 100.7(3) . 2_655
O84 Na14 O82 168.0(3) . .
O82 Na14 O24 88.0(3) . 2_655
O81 Na14 O24 168.1(4) . 2_655
O81 Na14 O84 89.5(3) . .
O81 Na14 O82 81.0(4) . .
O64 Na9 O60 98.0(3) . .
O64 Na9 O57 168.1(3) . .
O64 Na9 O65 84.4(3) . .
O64 Na9 O10 87.5(3) . .
O64 Na9 O58 107.4(3) . .
O60 Na9 O10 163.6(4) . .
O57 Na9 O60 92.5(3) . .
O57 Na9 O65 90.5(3) . .
O57 Na9 O10 83.9(3) . .
O65 Na9 O60 87.4(3) . .
O65 Na9 O10 108.6(3) . .
O58 Na9 O60 90.0(3) . .
O58 Na9 O57 78.1(3) . .
O58 Na9 O65 168.3(4) . .
O58 Na9 O10 73.5(3) . .
O73 Na12 O74 87.1(4) . .
O73 Na12 O77 159.3(4) . .
O73 Na12 O75 88.1(3) . .
O76 Na12 O73 115.2(3) . .
O76 Na12 O74 82.8(4) . .
O76 Na12 O77 66.3(3) . .
O76 Na12 O75 91.7(3) . .
O74 Na12 O77 113.3(4) . .
O74 Na12 O75 170.4(4) . .
O72 Na12 O73 88.6(3) . .
O72 Na12 O76 155.5(4) . .
O72 Na12 O74 93.1(4) . .
O72 Na12 O77 93.7(3) . .
O72 Na12 O75 95.0(3) . .
O75 Na12 O77 71.2(3) . .
O55 Na7 O56 89.3(3) . .
O55 Na7 O57 90.5(3) . .
O55 Na7 O54 80.9(3) . .
O55 Na7 O58 104.7(4) . .
O57 Na7 O56 161.8(3) . .
O57 Na7 O54 86.8(3) . .
O54 Na7 O56 111.2(3) . .
O59 Na7 O55 154.6(4) . .
O59 Na7 O56 78.2(3) . .
O59 Na7 O57 108.3(3) . .
O59 Na7 O54 83.1(3) . .
O59 Na7 O58 96.3(3) . .
O58 Na7 O56 85.2(3) . .
O58 Na7 O57 77.2(3) . .
O58 Na7 O54 163.0(4) . .
O18 Nd1 O20 140.0(2) . .
O18 Nd1 O21 144.0(3) . .
O18 Nd1 O15 73.3(3) . .
O18 Nd1 O22 78.6(3) . .
O21 Nd1 O20 73.5(2) . .
O21 Nd1 O15 141.0(3) . .
O19 Nd1 O18 75.7(3) . .
O19 Nd1 O20 72.8(3) . .
O19 Nd1 O21 115.8(2) . .
O19 Nd1 O15 76.8(2) . .
O19 Nd1 O17 140.8(3) . .
O19 Nd1 O22 74.0(2) . .
O15 Nd1 O20 76.1(3) . .
O17 Nd1 O18 73.5(3) . .
O17 Nd1 O20 144.5(2) . .
O17 Nd1 O21 78.8(3) . .
O17 Nd1 O15 115.8(3) . .
O17 Nd1 O22 76.6(3) . .
O22 Nd1 O20 114.7(3) . .
O22 Nd1 O21 73.0(3) . .
O22 Nd1 O15 143.5(2) . .
O16 Nd1 O18 116.0(2) . .
O16 Nd1 O20 77.9(2) . .
O16 Nd1 O21 77.1(2) . .
O16 Nd1 O19 142.0(3) . .
O16 Nd1 O15 73.1(2) . .
O16 Nd1 O17 74.7(3) . .
O16 Nd1 O22 141.8(2) . .
W10' O32' W6' 116.3(3) . .
W10' O35' W9' 113.2(4) . .
W2 O7 W5 114.0(3) . .
W1 O4 W4 116.3(4) . .
W7 O27 W8 114.6(4) . .
W10' O33' W7' 116.3(4) . .
W6 O23 W9 116.4(4) . .
W1 O5 W5 116.5(4) . .
W1 O3 W3 115.8(3) . .
W1 O2 W2 114.1(3) . .
W10 O32 W6 114.9(4) . .
W10 O35 W9 116.2(4) . .
W7' O27' W8' 115.0(4) . .
W4 O13 W5 115.8(4) . .
W6' O25' W7' 115.3(3) . .
Na3 O42 Na2 90.3(3) . .
W7 O25 W6 114.7(4) . .
W5 O18 Nd1 129.3(4) . .
Na15 O83 Na14 93.7(4) . .
Na13 O80 Na18 97.1(3) . 1_544
W9' O22' Nd1' 129.4(4) . .
Na18 O96 Na17 95.6(3) . .
Na2 O41 Na3 96.7(3) . .
Na1 O39 Na2 91.5(3) . .
W9 O29 W8 115.6(4) . .
W8 O28 Na11 150.3(5) . .
W6 O24 Na14 133.3(4) . 2_655
Na14 O84 Na15 87.3(3) . .
W7 O20 Nd1 128.9(4) . .
W8' O21' Nd1' 128.5(4) . .
Na5 O53 Na6 102.1(3) . .
Na7 O55 Na6 99.4(3) . .
Na5 O52 Na6 90.2(3) . .
W8 O21 Nd1 128.9(4) . .
Na10 O67 Na11 112.3(4) . .
Na5 O49 Na4 96.9(3) . .
W9 O30 Na2 143.5(4) . .
W6' O19' Nd1' 129.9(3) . .
Na4 O46 Na3 94.4(3) . .
W8' O28' Na17 135.8(4) . .
W7 O26 Na10 130.7(4) . 2_666
Na17 O95 Na18 87.0(3) . .
W7' O20' Nd1' 130.1(4) . .
W6 O19 Nd1 129.6(4) . .
W4 O12 Na6 132.8(4) . .
W6' O24' Na5 140.9(4) . .
Na16 O87 Na15 97.2(3) . .
Na13 O78 Na18 95.5(3) . 1_544
W2 O15 Nd1 128.5(4) . .
Na13 O76 Na12 86.4(3) . .
Na13 O77 Na12 74.9(4) . .
W7 O31 W8 90.5(3) . .
W7 O31 W9 175.2(3) . .
W7 O31 W10 92.2(3) . .
W8 O31 W9 88.7(3) . .
W6 O31 W7 91.4(3) . .
W6 O31 W8 173.2(4) . .
W6 O31 W9 89.0(2) . .
W6 O31 W10 93.1(3) . .
W10 O31 W8 93.4(3) . .
W10 O31 W9 92.5(2) . .
W8' O31' W7' 90.2(3) . .
W8' O31' W9' 89.5(3) . .
W8' O31' W6' 171.7(4) . .
W7' O31' W9' 173.9(4) . .
W7' O31' W6' 89.7(3) . .
W10' O31' W8' 95.5(3) . .
W10' O31' W7' 93.2(3) . .
W10' O31' W9' 92.8(3) . .
W10' O31' W6' 92.7(3) . .
W9' O31' W6' 89.7(3) . .
W3 O6 W4 90.2(2) . .
W1 O6 W3 93.2(3) . .
W1 O6 W4 93.1(3) . .
W1 O6 W5 93.7(3) . .
W5 O6 W3 173.0(4) . .
W5 O6 W4 88.5(3) . .
W2 O6 W3 90.7(3) . .
W2 O6 W4 172.9(4) . .
W2 O6 W1 93.9(2) . .
W2 O6 W5 89.8(2) . .
W10 O34 W8 115.7(4) . .
W3 O11 W4 115.9(3) . .
W6' O23' W9' 115.0(4) . .
W3 O9 W2 114.4(4) . .
W10' O34' W8' 114.0(3) . .
Na16 O88 Na15 95.8(3) . .
Na4 O50 Na5 97.1(3) . .
W10 O33 W7 114.6(4) . .
Na8 O60 Na9 114.7(4) . .
W9' O29' W8' 114.4(3) . .
Na2 O40 Na1 96.8(3) . .
Na9 O57 Na7 98.6(3) . .
Na6 O54 Na7 97.8(3) . .
Na12 O72 Na6 119.2(4) . .
Na8 O63 Na1 94.0(3) . 1_556
Na4 O45 Na3 97.7(4) . .
W4 O17 Nd1 129.3(4) . .
W9 O22 Nd1 131.2(4) . .
W3 O16 Nd1 129.8(4) . .
Na8 O59 Na7 111.4(4) . .
Na10 O65 Na9 114.7(4) . .
W7' O26' Na10 126.1(4) . .
W3 O10 Na9 136.4(4) . .
Na12 O75 Na13 84.3(3) . .
Na8 O61 Na1 93.9(3) . 1_556
O3 W3 O6 73.7(3) . .
O11 W3 O3 83.3(3) . .
O11 W3 O6 76.9(3) . .
O9 W3 O3 83.3(3) . .
O9 W3 O6 76.7(3) . .
O9 W3 O11 152.9(3) . .
O16 W3 O3 159.4(3) . .
O16 W3 O6 85.7(3) . .
O16 W3 O11 92.2(3) . .
O16 W3 O9 92.0(3) . .
O10 W3 O3 98.1(3) . .
O10 W3 O6 171.7(3) . .
O10 W3 O11 102.0(3) . .
O10 W3 O9 103.2(3) . .
O10 W3 O16 102.5(4) . .
O27 W7 O31 77.7(3) . .
O27 W7 O33 84.9(3) . .
O25 W7 O27 154.4(3) . .
O25 W7 O31 77.2(3) . .
O25 W7 O33 84.4(3) . .
O20 W7 O27 90.9(3) . .
O20 W7 O25 91.9(3) . .
O20 W7 O31 85.8(3) . .
O20 W7 O33 161.5(3) . .
O26 W7 O27 101.6(3) . .
O26 W7 O25 102.4(3) . .
O26 W7 O20 103.6(3) . .
O26 W7 O31 170.5(3) . .
O26 W7 O33 94.9(3) . .
O33 W7 O31 75.7(3) . .
O27' W8' O31' 76.8(3) . .
O27' W8' O34' 81.1(3) . .
O21' W8' O27' 93.9(3) . .
O21' W8' O31' 87.4(3) . .
O21' W8' O34' 160.8(3) . .
O21' W8' O29' 94.9(3) . .
O28' W8' O27' 101.2(3) . .
O28' W8' O21' 102.8(3) . .
O28' W8' O31' 169.8(3) . .
O28' W8' O34' 96.4(3) . .
O28' W8' O29' 102.3(3) . .
O34' W8' O31' 73.4(3) . .
O29' W8' O27' 152.3(3) . .
O29' W8' O31' 77.4(3) . .
O29' W8' O34' 82.0(3) . .
O33' W7' O31' 73.8(3) . .
O27' W7' O33' 84.4(3) . .
O27' W7' O25' 153.6(3) . .
O27' W7' O31' 76.6(3) . .
O25' W7' O33' 83.2(3) . .
O25' W7' O31' 77.5(3) . .
O20' W7' O33' 159.4(3) . .
O20' W7' O27' 91.8(3) . .
O20' W7' O25' 91.6(3) . .
O20' W7' O31' 85.6(3) . .
O26' W7' O33' 96.3(3) . .
O26' W7' O27' 101.8(3) . .
O26' W7' O25' 102.8(3) . .
O26' W7' O20' 104.3(4) . .
O26' W7' O31' 170.1(3) . .
O4 W4 O6 73.2(3) . .
O13 W4 O4 83.9(3) . .
O13 W4 O6 77.3(3) . .
O13 W4 O11 152.4(3) . .
O12 W4 O4 95.2(3) . .
O12 W4 O13 102.8(3) . .
O12 W4 O6 168.4(3) . .
O12 W4 O11 102.0(3) . .
O12 W4 O17 104.8(4) . .
O11 W4 O4 82.0(3) . .
O11 W4 O6 76.0(3) . .
O17 W4 O4 159.9(3) . .
O17 W4 O13 93.3(3) . .
O17 W4 O6 86.7(3) . .
O17 W4 O11 91.9(3) . .
O4 W1 O5 87.7(3) . .
O4 W1 O3 86.9(3) . .
O4 W1 O2 154.1(3) . .
O4 W1 O6 77.3(3) . .
O5 W1 O2 87.7(3) . .
O5 W1 O6 76.4(3) . .
O3 W1 O5 153.6(3) . .
O3 W1 O2 86.0(3) . .
O3 W1 O6 77.2(3) . .
O2 W1 O6 76.8(3) . .
O1 W1 O4 103.5(3) . .
O1 W1 O5 101.5(4) . .
O1 W1 O3 104.9(3) . .
O1 W1 O2 102.4(3) . .
O1 W1 O6 177.7(3) . .
O27 W8 O31 76.6(3) . .
O27 W8 O34 83.0(3) . .
O29 W8 O27 153.0(3) . .
O29 W8 O31 77.5(3) . .
O29 W8 O34 82.4(3) . .
O28 W8 O27 102.9(3) . .
O28 W8 O29 101.5(3) . .
O28 W8 O21 102.7(4) . .
O28 W8 O31 171.3(3) . .
O28 W8 O34 97.6(3) . .
O21 W8 O27 92.1(3) . .
O21 W8 O29 93.7(3) . .
O21 W8 O31 86.0(3) . .
O21 W8 O34 159.7(3) . .
O34 W8 O31 73.7(3) . .
O23 W6 O32 84.6(3) . .
O23 W6 O25 152.7(3) . .
O23 W6 O31 77.7(3) . .
O32 W6 O31 74.5(3) . .
O25 W6 O32 81.2(3) . .
O25 W6 O31 76.0(3) . .
O24 W6 O23 103.8(3) . .
O24 W6 O32 95.8(3) . .
O24 W6 O25 100.7(3) . .
O24 W6 O19 103.5(3) . .
O24 W6 O31 170.0(3) . .
O19 W6 O23 95.4(3) . .
O19 W6 O32 160.1(3) . .
O19 W6 O25 90.3(3) . .
O19 W6 O31 86.1(3) . .
O23 W9 O35 82.5(3) . .
O23 W9 O29 151.9(3) . .
O23 W9 O31 75.8(3) . .
O35 W9 O31 73.9(3) . .
O29 W9 O35 83.1(3) . .
O29 W9 O31 77.1(3) . .
O30 W9 O23 103.0(3) . .
O30 W9 O35 97.4(3) . .
O30 W9 O29 102.6(3) . .
O30 W9 O31 171.3(3) . .
O30 W9 O22 104.6(4) . .
O22 W9 O23 91.7(3) . .
O22 W9 O35 158.0(3) . .
O22 W9 O29 92.7(3) . .
O22 W9 O31 84.1(3) . .
O7 W5 O5 81.8(3) . .
O7 W5 O6 76.8(3) . .
O5 W5 O6 73.4(3) . .
O13 W5 O7 152.9(3) . .
O13 W5 O5 83.4(3) . .
O13 W5 O6 77.2(3) . .
O18 W5 O7 93.1(3) . .
O18 W5 O5 159.5(3) . .
O18 W5 O13 92.8(3) . .
O18 W5 O6 86.2(3) . .
O14 W5 O7 101.2(3) . .
O14 W5 O5 96.7(3) . .
O14 W5 O13 103.0(3) . .
O14 W5 O18 103.8(4) . .
O14 W5 O6 170.0(3) . .
O32' W10' O35' 87.0(3) . .
O32' W10' O33' 86.6(3) . .
O32' W10' O31' 77.8(3) . .
O32' W10' O34' 154.8(3) . .
O35' W10' O31' 78.9(3) . .
O35' W10' O34' 89.1(3) . .
O33' W10' O35' 155.4(3) . .
O33' W10' O31' 76.6(3) . .
O33' W10' O34' 86.7(3) . .
O36' W10' O32' 101.3(3) . .
O36' W10' O35' 104.3(3) . .
O36' W10' O33' 100.2(3) . .
O36' W10' O31' 176.7(3) . .
O36' W10' O34' 103.8(3) . .
O34' W10' O31' 77.0(3) . .
O7 W2 O2 84.7(3) . .
O7 W2 O6 78.0(3) . .
O7 W2 O9 154.2(3) . .
O2 W2 O6 75.1(3) . .
O8 W2 O7 101.2(3) . .
O8 W2 O2 94.0(3) . .
O8 W2 O15 104.2(4) . .
O8 W2 O6 169.1(3) . .
O8 W2 O9 101.7(3) . .
O15 W2 O7 94.1(3) . .
O15 W2 O2 161.6(3) . .
O15 W2 O6 86.7(3) . .
O15 W2 O9 91.7(3) . .
O9 W2 O2 81.9(3) . .
O9 W2 O6 77.2(3) . .
O35' W9' O31' 75.1(3) . .
O22' W9' O35' 161.4(3) . .
O22' W9' O31' 86.3(3) . .
O22' W9' O23' 91.7(3) . .
O22' W9' O29' 93.1(3) . .
O30' W9' O35' 93.9(3) . .
O30' W9' O22' 104.7(3) . .
O30' W9' O31' 169.0(3) . .
O30' W9' O23' 102.2(3) . .
O30' W9' O29' 101.5(3) . .
O23' W9' O35' 83.0(3) . .
O23' W9' O31' 77.6(3) . .
O29' W9' O35' 84.4(3) . .
O29' W9' O31' 77.0(3) . .
O29' W9' O23' 153.8(3) . .
O32' W6' O31' 73.2(3) . .
O25' W6' O32' 83.4(3) . .
O25' W6' O31' 76.7(3) . .
O25' W6' O23' 152.8(3) . .
O19' W6' O32' 159.1(3) . .
O19' W6' O25' 92.7(3) . .
O19' W6' O31' 85.9(3) . .
O19' W6' O23' 91.6(3) . .
O24' W6' O32' 97.9(3) . .
O24' W6' O25' 101.9(3) . .
O24' W6' O19' 103.1(3) . .
O24' W6' O31' 171.0(3) . .
O24' W6' O23' 103.2(3) . .
O23' W6' O32' 83.1(3) . .
O23' W6' O31' 76.8(3) . .
O32 W10 O35 88.2(3) . .
O32 W10 O31 77.5(3) . .
O32 W10 O34 154.7(3) . .
O32 W10 O33 86.9(3) . .
O35 W10 O31 77.3(3) . .
O35 W10 O33 154.8(3) . .
O36 W10 O32 102.9(3) . .
O36 W10 O35 100.9(4) . .
O36 W10 O31 178.2(3) . .
O36 W10 O34 102.4(3) . .
O36 W10 O33 104.2(4) . .
O34 W10 O35 86.7(3) . .
O34 W10 O31 77.2(3) . .
O34 W10 O33 87.2(3) . .
O33 W10 O31 77.5(3) . .
O22' Nd1' O20' 114.6(2) . .
O22' Nd1' O18' 76.9(3) . .
O21' Nd1' O22' 73.1(3) . .
O21' Nd1' O20' 72.4(2) . .
O21' Nd1' O18' 143.4(2) . .
O19' Nd1' O22' 74.2(2) . .
O19' Nd1' O21' 116.6(2) . .
O19' Nd1' O20' 74.4(2) . .
O19' Nd1' O16' 142.7(2) . .
O19' Nd1' O17' 139.4(2) . .
O19' Nd1' O18' 73.4(2) . .
O16' Nd1' O22' 141.4(2) . .
O16' Nd1' O21' 77.3(2) . .
O16' Nd1' O20' 78.2(2) . .
O16' Nd1' O17' 74.8(2) . .
O16' Nd1' O18' 117.2(2) . .
O17' Nd1' O22' 75.8(2) . .
O17' Nd1' O21' 79.3(2) . .
O17' Nd1' O20' 144.3(3) . .
O17' Nd1' O18' 73.5(3) . .
O18' Nd1' O20' 140.9(2) . .
O15' Nd1' O22' 142.7(3) . .
O15' Nd1' O21' 141.0(3) . .
O15' Nd1' O19' 74.9(2) . .
O15' Nd1' O20' 76.0(3) . .
O15' Nd1' O16' 74.3(3) . .
O15' Nd1' O17' 117.5(2) . .
O15' Nd1' O18' 74.7(3) . .
O18' W5' O13' 91.0(3) . .
O18' W5' O6' 86.1(3) . .
O18' W5' O5' 161.2(3) . .
O18' W5' O7' 92.9(3) . .
O13' W5' O6' 77.1(3) . .
O13' W5' O5' 83.9(3) . .
O14' W5' O18' 103.7(4) . .
O14' W5' O13' 102.1(3) . .
O14' W5' O6' 170.2(3) . .
O14' W5' O5' 95.1(3) . .
O14' W5' O7' 101.5(3) . .
O5' W5' O6' 75.1(3) . .
O7' W5' O13' 154.4(3) . .
O7' W5' O6' 77.9(3) . .
O7' W5' O5' 84.4(3) . .
O15' W2' O6' 84.2(3) . .
O15' W2' O7' 90.3(3) . .
O15' W2' O2' 158.6(3) . .
O15' W2' O9' 92.0(3) . .
O7' W2' O6' 76.4(3) . .
O7' W2' O2' 83.3(3) . .
O8' W2' O15' 103.4(3) . .
O8' W2' O6' 172.4(3) . .
O8' W2' O7' 103.2(3) . .
O8' W2' O2' 97.9(3) . .
O8' W2' O9' 101.6(3) . .
O2' W2' O6' 74.5(3) . .
O9' W2' O6' 77.9(3) . .
O9' W2' O7' 153.8(3) . .
O9' W2' O2' 85.2(3) . .
O17' W4' O13' 91.4(3) . .
O17' W4' O6' 87.1(3) . .
O17' W4' O4' 161.3(3) . .
O17' W4' O11' 95.0(3) . .
O13' W4' O6' 76.8(3) . .
O13' W4' O4' 81.7(3) . .
O12' W4' O17' 103.2(3) . .
O12' W4' O13' 101.9(3) . .
O12' W4' O6' 169.6(3) . .
O12' W4' O4' 95.2(3) . .
O12' W4' O11' 101.8(3) . .
O4' W4' O6' 74.4(3) . .
O11' W4' O13' 153.3(3) . .
O11' W4' O6' 77.6(3) . .
O11' W4' O4' 84.0(3) . .
W3' O16' Nd1' 129.2(4) . .
W4' O17' Nd1' 126.9(4) . .
W5' O18' Nd1' 127.5(4) . .
W2' O15' Nd1' 129.8(4) . .
O5' W1' O6' 77.3(3) . .
O5' W1' O2' 86.6(3) . .
O5' W1' O3' 154.3(3) . .
O4' W1' O6' 78.2(3) . .
O4' W1' O5' 87.7(3) . .
O4' W1' O2' 154.8(3) . .
O4' W1' O3' 88.5(3) . .
O2' W1' O6' 76.6(3) . .
O3' W1' O6' 77.1(3) . .
O3' W1' O2' 86.1(3) . .
O1' W1' O6' 178.4(3) . .
O1' W1' O5' 104.3(3) . .
O1' W1' O4' 101.9(3) . .
O1' W1' O2' 103.3(3) . .
O1' W1' O3' 101.3(3) . .
O16' W3' O6' 84.8(3) . .
O16' W3' O11' 92.3(3) . .
O16' W3' O9' 91.6(3) . .
O16' W3' O3' 158.9(3) . .
O11' W3' O6' 76.8(3) . .
O11' W3' O9' 154.0(3) . .
O11' W3' O3' 83.3(3) . .
O9' W3' O6' 77.9(3) . .
O9' W3' O3' 83.9(3) . .
O3' W3' O6' 74.0(3) . .
O10' W3' O16' 105.1(4) . .
O10' W3' O6' 170.1(3) . .
O10' W3' O11' 101.7(3) . .
O10' W3' O9' 102.1(3) . .
O10' W3' O3' 96.1(3) . .
W5' O13' W4' 114.0(3) . .
W5' O6' W2' 90.1(3) . .
W5' O6' W3' 175.1(4) . .
W4' O6' W5' 91.1(3) . .
W4' O6' W2' 174.3(4) . .
W4' O6' W1' 93.0(3) . .
W4' O6' W3' 89.3(3) . .
W1' O6' W5' 92.1(3) . .
W1' O6' W2' 92.5(3) . .
W1' O6' W3' 92.8(2) . .
W3' O6' W2' 89.0(3) . .
W4' O12' Na17 135.6(4) . 2_767
W1' O5' W5' 115.6(4) . .
W5' O7' W2' 115.0(4) . .
W1' O4' W4' 114.4(4) . .
W1' O2' W2' 116.4(4) . .
W3' O11' W4' 115.2(4) . .
W2' O9' W3' 114.7(3) . .
W1' O3' W3' 116.1(3) . .
W3' O10' Na2 147.0(4) . 1_556
Na9 O58 Na7 100.5(3) . .

loop_
_geom_bond_atom_site_label_1
_geom_bond_atom_site_label_2
_geom_bond_distance
_geom_bond_site_symmetry_2
Na4 O47 2.426(9) .
Na4 O48 2.382(10) .
Na4 O49 2.437(9) .
Na4 O46 2.445(9) .
Na4 O50 2.387(9) .
Na4 O45 2.385(10) .
Na18 Na13 3.592(6) 1_566
Na18 O80 2.449(10) 1_566
Na18 O96 2.308(8) .
Na18 O98 2.308(9) .
Na18 O95 2.669(10) .
Na18 O97 2.362(10) .
Na18 O78 2.430(8) 1_566
Na10 O67 2.368(9) .
Na10 O26 2.426(9) 2_666
Na10 O66 2.304(9) .
Na10 O65 2.300(10) .
Na10 O26' 2.395(9) .
Na17 O96 2.399(9) .
Na17 O94 2.319(9) .
Na17 O28' 2.387(8) .
Na17 O95 2.393(9) .
Na17 O93 2.506(10) .
Na17 O12' 2.368(8) 2_767
Na13 Na18 3.592(6) 1_544
Na13 O80 2.341(9) .
Na13 O79 2.421(9) .
Na13 O78 2.423(9) .
Na13 O76 2.387(9) .
Na13 O77 2.390(11) .
Na13 O75 2.454(9) .
Na16 O91 2.390(9) .
Na16 O90 2.413(9) .
Na16 O87 2.388(9) .
Na16 O92 2.358(9) .
Na16 O88 2.409(9) .
Na16 O89 2.397(9) .
Na8 Na1 3.532(6) 1_556
Na8 O62 2.368(9) .
Na8 O60 2.387(9) .
Na8 O63 2.371(9) .
Na8 O59 2.315(9) .
Na8 O61 2.326(9) .
Na3 O42 2.437(10) .
Na3 O41 2.352(9) .
Na3 O44 2.402(9) .
Na3 O46 2.452(9) .
Na3 O43 2.448(10) .
Na3 O45 2.387(9) .
Na15 O83 2.325(9) .
Na15 O86 2.301(9) .
Na15 O85 2.431(9) .
Na15 O84 2.514(10) .
Na15 O87 2.406(8) .
Na15 O88 2.435(10) .
Na5 O51 2.381(9) .
Na5 O53 2.372(9) .
Na5 O52 2.442(9) .
Na5 O49 2.390(9) .
Na5 O24' 2.383(8) .
Na5 O50 2.435(9) .
Na1 Na8 3.532(6) 1_554
Na1 O37 2.405(9) .
Na1 O39 2.427(10) .
Na1 O38 2.418(10) .
Na1 O40 2.391(8) .
Na1 O63 2.458(9) 1_554
Na1 O61 2.503(9) 1_554
Na6 O53 2.377(9) .
Na6 O55 2.502(10) .
Na6 O52 2.766(10) .
Na6 O12 2.421(9) .
Na6 O54 2.363(9) .
Na6 O72 2.457(10) .
Na11 O28 2.348(8) .
Na11 O67 2.389(9) .
Na11 O69 2.336(9) .
Na11 O70 2.533(10) .
Na11 O68 2.634(11) .
Na11 O71 2.563(10) .
Na2 O42 2.502(9) .
Na2 O41 2.337(9) .
Na2 O39 2.499(9) .
Na2 O30 2.408(9) .
Na2 O40 2.331(9) .
Na2 O10' 2.412(9) 1_554
Na14 O83 2.337(10) .
Na14 O24 2.447(8) 2_655
Na14 O84 2.415(10) .
Na14 O82 2.421(10) .
Na14 O81 2.405(10) .
Na9 O64 2.367(10) .
Na9 O60 2.445(9) .
Na9 O57 2.433(10) .
Na9 O65 2.440(10) .
Na9 O10 2.497(9) .
Na9 O58 2.399(10) .
Na12 O73 2.403(10) .
Na12 O76 2.393(9) .
Na12 O74 2.407(11) .
Na12 O77 2.944(16) .
Na12 O72 2.369(9) .
Na12 O75 2.425(10) .
Na7 O55 2.326(9) .
Na7 O56 2.642(10) .
Na7 O57 2.455(10) .
Na7 O54 2.522(9) .
Na7 O59 2.324(8) .
Na7 O58 2.423(10) .
Nd1 O18 2.461(9) .
Nd1 O20 2.503(8) .
Nd1 O21 2.466(7) .
Nd1 O19 2.456(7) .
Nd1 O15 2.468(7) .
Nd1 O17 2.460(8) .
Nd1 O22 2.461(7) .
Nd1 O16 2.440(7) .
O32' W10' 1.901(7) .
O32' W6' 2.043(8) .
O35' W10' 1.916(8) .
O35' W9' 2.060(8) .
O7 W5 1.938(8) .
O7 W2 1.926(8) .
O4 W4 2.055(7) .
O4 W1 1.892(7) .
O27 W7 1.942(7) .
O27 W8 1.959(7) .
O33' W7' 2.009(7) .
O33' W10' 1.911(7) .
O23 W6 1.899(8) .
O23 W9 1.930(7) .
O5 W1 1.909(7) .
O5 W5 2.035(8) .
O3 W3 2.048(7) .
O3 W1 1.900(7) .
O2 W1 1.934(8) .
O2 W2 2.034(8) .
O32 W6 2.072(7) .
O32 W10 1.891(7) .
O35 W9 2.050(8) .
O35 W10 1.914(8) .
O27' W8' 1.942(7) .
O27' W7' 1.926(7) .
O13 W4 1.900(7) .
O13 W5 1.927(7) .
O25' W7' 1.958(7) .
O25' W6' 1.941(8) .
O25 W7 1.919(7) .
O25 W6 1.982(7) .
O18 W5 1.791(8) .
O8 W2 1.752(7) .
O80 Na18 2.449(10) 1_544
O22' W9' 1.784(7) .
O22' Nd1' 2.471(7) .
O29 W8 1.933(7) .
O29 W9 1.930(7) .
O30' W9' 1.741(7) .
O28 W8 1.732(7) .
O24 Na14 2.447(8) 2_655
O24 W6 1.745(7) .
O20 W7 1.783(8) .
O21' W8' 1.775(7) .
O21' Nd1' 2.470(8) .
O21 W8 1.795(8) .
O30 W9 1.752(8) .
O19' W6' 1.802(7) .
O19' Nd1' 2.432(7) .
O28' W8' 1.735(7) .
O26 Na10 2.426(9) 2_666
O26 W7 1.763(8) .
O20' W7' 1.775(8) .
O20' Nd1' 2.495(8) .
O36' W10' 1.740(8) .
O19 W6 1.769(8) .
O12 W4 1.739(8) .
O24' W6' 1.726(7) .
O36 W10 1.745(8) .
O78 Na18 2.430(8) 1_544
O15 W2 1.797(7) .
O1 W1 1.761(8) .
O31 W7 2.295(7) .
O31 W8 2.328(7) .
O31 W6 2.295(7) .
O31 W9 2.349(7) .
O31 W10 2.309(7) .
O31' W8' 2.292(8) .
O31' W7' 2.312(8) .
O31' W10' 2.271(8) .
O31' W9' 2.313(8) .
O31' W6' 2.357(8) .
O6 W3 2.319(7) .
O6 W4 2.333(7) .
O6 W1 2.284(7) .
O6 W5 2.315(7) .
O6 W2 2.275(7) .
O34 W8 2.078(8) .
O34 W10 1.906(7) .
O11 W3 1.929(8) .
O11 W4 1.959(7) .
O23' W9' 1.960(7) .
O23' W6' 1.944(7) .
O9 W3 1.926(7) .
O9 W2 1.959(7) .
O34' W8' 2.099(7) .
O34' W10' 1.928(7) .
O33 W7 2.028(7) .
O33 W10 1.914(8) .
O29' W8' 1.930(8) .
O29' W9' 1.927(8) .
O63 Na1 2.458(9) 1_556
O14 W5 1.725(7) .
O17 W4 1.768(8) .
O22 W9 1.790(8) .
O16 W3 1.802(8) .
O26' W7' 1.746(8) .
O10 W3 1.735(8) .
O61 Na1 2.503(9) 1_556
Nd1' O16' 2.452(7) .
Nd1' O17' 2.465(7) .
Nd1' O18' 2.471(9) .
Nd1' O15' 2.431(8) .
W5' O18' 1.788(8) .
W5' O13' 1.942(7) .
W5' O6' 2.304(7) .
W5' O14' 1.731(8) .
W5' O5' 2.017(7) .
W5' O7' 1.930(7) .
W2' O15' 1.805(8) .
W2' O6' 2.338(8) .
W2' O7' 1.966(7) .
W2' O8' 1.731(7) .
W2' O2' 2.008(8) .
W2' O9' 1.945(7) .
W4' O17' 1.774(7) .
W4' O13' 1.972(7) .
W4' O6' 2.294(8) .
W4' O12' 1.738(7) .
W4' O4' 2.091(8) .
W4' O11' 1.933(8) .
O16' W3' 1.789(7) .
W1' O6' 2.303(7) .
W1' O5' 1.901(7) .
W1' O4' 1.873(7) .
W1' O2' 1.936(7) .
W1' O3' 1.918(8) .
W1' O1' 1.742(8) .
W3' O6' 2.336(7) .
W3' O11' 1.921(7) .
W3' O9' 1.946(7) .
W3' O3' 2.042(8) .
W3' O10' 1.740(8) .
O12' Na17 2.368(8) 2_767
O10' Na2 2.412(9) 1_556

loop_
_geom_torsion_atom_site_label_1
_geom_torsion_atom_site_label_2
_geom_torsion_atom_site_label_3
_geom_torsion_atom_site_label_4
_geom_torsion
_geom_torsion_site_symmetry_1
_geom_torsion_site_symmetry_4
Na10 O26 W7 O27 3.8(6) 2_666 .
Na10 O26 W7 O25 -167.3(5) 2_666 .
Na10 O26 W7 O20 97.6(5) 2_666 .
Na10 O26 W7 O33 -81.9(5) 2_666 .
Na10 O26' W7' O33' 0.8(5) . .
Na10 O26' W7' O27' 86.4(5) . .
Na10 O26' W7' O25' -83.6(5) . .
Na10 O26' W7' O20' -178.6(4) . .
Na17 O28' W8' O27' 17.0(6) . .
Na17 O28' W8' O21' -79.6(6) . .
Na17 O28' W8' O31' 94.9(17) . .
Na17 O28' W8' O34' 99.1(6) . .
Na17 O28' W8' O29' -177.6(5) . .
Na5 O24' W6' O32' -97.0(7) . .
Na5 O24' W6' O25' -12.1(8) . .
Na5 O24' W6' O19' 83.5(7) . .
Na5 O24' W6' O23' 178.3(6) . .
Na6 O12 W4 O4 -45.3(6) . .
Na6 O12 W4 O13 -130.2(5) . .
Na6 O12 W4 O6 -41.2(19) . .
Na6 O12 W4 O11 37.6(6) . .
Na6 O12 W4 O17 132.8(5) . .
Na11 O28 W8 O27 -162.8(9) . .
Na11 O28 W8 O29 5.5(10) . .
Na11 O28 W8 O21 102.0(9) . .
Na11 O28 W8 O34 -78.3(10) . .
Na2 O30 W9 O23 0.1(8) . .
Na2 O30 W9 O35 -83.9(7) . .
Na2 O30 W9 O29 -168.4(7) . .
Na2 O30 W9 O22 95.4(7) . .
Na14 O24 W6 O23 103.3(5) 2_655 .
Na14 O24 W6 O32 -170.9(5) 2_655 .
Na14 O24 W6 O25 -88.8(5) 2_655 .
Na14 O24 W6 O19 4.1(6) 2_655 .
Na9 O10 W3 O3 118.8(6) . .
Na9 O10 W3 O11 33.9(7) . .
Na9 O10 W3 O9 -156.2(6) . .
Na9 O10 W3 O16 -61.1(7) . .
Nd1 O18 W5 O7 78.0(5) . .
Nd1 O18 W5 O5 3.2(12) . .
Nd1 O18 W5 O13 -75.5(5) . .
Nd1 O18 W5 O6 1.5(4) . .
Nd1 O18 W5 O14 -179.7(4) . .
Nd1 O20 W7 O27 -78.1(4) . .
Nd1 O20 W7 O25 76.4(4) . .
Nd1 O20 W7 O26 179.7(4) . .
Nd1 O20 W7 O31 -0.6(4) . .
Nd1 O20 W7 O33 -1.7(12) . .
Nd1 O21 W8 O27 76.8(5) . .
Nd1 O21 W8 O29 -76.8(5) . .
Nd1 O21 W8 O28 -179.4(5) . .
Nd1 O21 W8 O31 0.5(4) . .
Nd1 O21 W8 O34 1.4(13) . .
Nd1 O19 W6 O23 73.1(5) . .
Nd1 O19 W6 O32 -16.0(13) . .
Nd1 O19 W6 O25 -80.1(5) . .
Nd1 O19 W6 O24 178.8(5) . .
Nd1 O19 W6 O31 -4.1(5) . .
Nd1 O15 W2 O7 -76.6(5) . .
Nd1 O15 W2 O2 9.1(14) . .
Nd1 O15 W2 O8 -179.3(5) . .
Nd1 O15 W2 O6 1.1(5) . .
Nd1 O15 W2 O9 78.1(5) . .
Nd1 O17 W4 O4 -4.5(13) . .
Nd1 O17 W4 O13 76.7(5) . .
Nd1 O17 W4 O12 -179.1(5) . .
Nd1 O17 W4 O6 -0.3(5) . .
Nd1 O17 W4 O11 -76.2(5) . .
Nd1 O22 W9 O23 -75.8(5) . .
Nd1 O22 W9 O35 -1.8(11) . .
Nd1 O22 W9 O29 76.5(5) . .
Nd1 O22 W9 O30 -179.8(4) . .
Nd1 O22 W9 O31 -0.2(4) . .
Nd1 O16 W3 O3 -1.8(12) . .
Nd1 O16 W3 O6 -1.7(4) . .
Nd1 O16 W3 O11 75.0(5) . .
Nd1 O16 W3 O9 -78.2(5) . .
Nd1 O16 W3 O10 177.9(5) . .
W3 O3 W1 O4 77.4(4) . .
W3 O3 W1 O5 -1.1(9) . .
W3 O3 W1 O2 -77.7(4) . .
W3 O3 W1 O1 -179.5(4) . .
W3 O3 W1 O6 -0.4(3) . .
W4 O4 W1 O5 75.2(4) . .
W4 O4 W1 O3 -78.9(4) . .
W4 O4 W1 O2 -4.8(10) . .
W4 O4 W1 O1 176.4(4) . .
W4 O4 W1 O6 -1.3(4) . .
W6 O32 W10 O35 74.8(4) . .
W6 O32 W10 O36 175.6(4) . .
W6 O32 W10 O31 -2.6(4) . .
W6 O32 W10 O34 -3.6(10) . .
W6 O32 W10 O33 -80.5(4) . .
W9 O23 W6 O32 84.4(4) . .
W9 O23 W6 O25 25.6(9) . .
W9 O23 W6 O24 179.0(4) . .
W9 O23 W6 O19 -75.6(4) . .
W9 O23 W6 O31 9.1(4) . .
Nd1' O22' W9' O35' -3.2(13) . .
Nd1' O22' W9' O30' -179.1(4) . .
Nd1' O22' W9' O31' 1.4(4) . .
Nd1' O22' W9' O23' -76.0(5) . .
Nd1' O22' W9' O29' 78.2(5) . .
Nd1' O21' W8' O27' 77.4(5) . .
Nd1' O21' W8' O28' 179.8(4) . .
Nd1' O21' W8' O31' 0.8(5) . .
Nd1' O21' W8' O34' 3.5(13) . .
Nd1' O21' W8' O29' -76.3(5) . .
Nd1' O19' W6' O32' 2.5(11) . .
Nd1' O19' W6' O25' -76.0(5) . .
Nd1' O19' W6' O24' -178.9(4) . .
Nd1' O19' W6' O31' 0.5(4) . .
Nd1' O19' W6' O23' 77.1(5) . .
Nd1' O20' W7' O33' 0.6(12) . .
Nd1' O20' W7' O27' -78.3(5) . .
Nd1' O20' W7' O25' 75.4(5) . .
Nd1' O20' W7' O31' -1.9(5) . .
Nd1' O20' W7' O26' 179.0(4) . .
Nd1' O16' W3' O6' 0.4(4) . .
Nd1' O16' W3' O11' 77.0(5) . .
Nd1' O16' W3' O9' -77.3(5) . .
Nd1' O16' W3' O3' -0.3(11) . .
Nd1' O16' W3' O10' 179.7(4) . .
O16' W3' O10' Na2 -98.1(9) . 1_556
O17' W4' O12' Na17 -14.0(7) . 2_767
O13' W5' O18' Nd1' -79.2(4) . .
O13' W4' O17' Nd1' 79.3(5) . .
O13' W4' O12' Na17 80.4(6) . 2_767
O6' W5' O18' Nd1' -2.1(4) . .
O6' W2' O15' Nd1' -1.5(5) . .
O6' W4' O17' Nd1' 2.6(5) . .
O6' W4' O12' Na17 162.1(14) . 2_767
O6' W1' O4' W4' 1.4(4) . .
O12' W4' O17' Nd1' -178.2(5) . .
O14' W5' O18' Nd1' 178.1(4) . .
O5' W5' O18' Nd1' -5.4(12) . .
O5' W1' O4' W4' 78.8(4) . .
O7' W5' O18' Nd1' 75.6(4) . .
O7' W2' O15' Nd1' -77.8(5) . .
O8' W2' O15' Nd1' 178.5(5) . .
O4' W4' O17' Nd1' 11.3(14) . .
O4' W4' O12' Na17 163.0(6) . 2_767
O2' W2' O15' Nd1' -5.7(13) . .
O2' W1' O4' W4' 1.8(10) . .
O11' W4' O17' Nd1' -74.8(5) . .
O11' W4' O12' Na17 -112.0(6) . 2_767
O11' W3' O10' Na2 -2.4(9) . 1_556
O9' W2' O15' Nd1' 76.1(5) . .
O9' W3' O10' Na2 166.9(8) . 1_556
O3' W1' O4' W4' -75.7(4) . .
O3' W3' O10' Na2 81.9(9) . 1_556
O1' W1' O4' W4' -177.0(4) . .
